data_1517877
loop_
_publ_author_name
'Fleischmann, Martin'
'Jones, James S.'
'Gabba\"i, Fran\,cois P.'
'Scheer, Manfred'

_publ_section_title
;
 A comparative study of the coordination behavior of cyclo-P5and
 cyclo-As5ligand complexes towards the trinuclear Lewis acid complex
 (perfluoro-ortho-phenylene)mercury
;
_journal_issue 1
_journal_name_full 'Chem. Sci.'
_journal_page_first 132
_journal_paper_doi 10.1039/C4SC02353F
_journal_volume 6
_journal_year 2015
_chemical_absolute_configuration ad
_chemical_compound_source 'see text'
_chemical_formula_moiety '2(C18 F12 Hg3), 2(C17 H29 Fe P5), 3(C H2 Cl2)'
_chemical_formula_sum 'C36.5 H32 Cl3 F12 Fe Hg3 P5'
_chemical_formula_weight 1617.44
_chemical_name_systematic ?
_space_group_IT_number 4
_symmetry_cell_setting monoclinic
_symmetry_Int_Tables_number 4
_symmetry_space_group_name_Hall 'P 2yb'
_symmetry_space_group_name_H-M 'P 1 21 1'
_atom_sites_solution_hydrogens geom
_atom_sites_solution_primary direct
_atom_sites_solution_secondary difmap
_cell_angle_alpha 90
_cell_angle_beta 107.168(2)
_cell_angle_gamma 90
_cell_formula_units_Z 4
_cell_length_a 12.3145(3)
_cell_length_b 26.4751(6)
_cell_length_c 14.4338(3)
_cell_measurement_reflns_used 15569
_cell_measurement_temperature 123(1)
_cell_measurement_theta_max 29.8170
_cell_measurement_theta_min 3.4110
_cell_volume 4496.14(18)
_computing_cell_refinement
;
CrysAlisPro, Agilent Technologies,
Version 1.171.37.12a (release 12-09-2013 CrysAlis171 .NET)
(compiled Sep 12 2013,13:51:24)
;
_computing_data_collection
;
CrysAlisPro, Agilent Technologies,
Version 1.171.37.12a (release 12-09-2013 CrysAlis171 .NET)
(compiled Sep 12 2013,13:51:24)
;
_computing_data_reduction
;
CrysAlisPro, Agilent Technologies,
Version 1.171.37.12a (release 12-09-2013 CrysAlis171 .NET)
(compiled Sep 12 2013,13:51:24)
;
_computing_molecular_graphics 'PLATON (Spek, 1990)'
_computing_publication_material 'PLATON (Spek, 2003)'
_computing_structure_refinement 'SHELXL-97 (Sheldrick, 1997)'
_computing_structure_solution 'SIR-97 (Altomare, 1999)'
_diffrn_ambient_temperature 123(1)
_diffrn_detector_area_resol_mean 10.5431
_diffrn_measured_fraction_theta_full 0.996
_diffrn_measured_fraction_theta_max 0.996
_diffrn_measurement_device_type 'Xcalibur, Ruby, Gemini Ultra'
_diffrn_measurement_method '\w scans'
_diffrn_radiation_monochromator graphite
_diffrn_radiation_probe x-ray
_diffrn_radiation_source 'Enhance (Mo) X-ray Source'
_diffrn_radiation_type MoK\a
_diffrn_radiation_wavelength 0.71073
_diffrn_reflns_av_R_equivalents 0.0313
_diffrn_reflns_av_sigmaI/netI 0.0651
_diffrn_reflns_limit_h_max 15
_diffrn_reflns_limit_h_min -15
_diffrn_reflns_limit_k_max 33
_diffrn_reflns_limit_k_min -33
_diffrn_reflns_limit_l_max 18
_diffrn_reflns_limit_l_min -18
_diffrn_reflns_number 39551
_diffrn_reflns_reduction_process
;
;
_diffrn_reflns_theta_full 27.10
_diffrn_reflns_theta_max 27.10
_diffrn_reflns_theta_min 2.74
_exptl_absorpt_coefficient_mu 10.963
_exptl_absorpt_correction_T_max 0.369
_exptl_absorpt_correction_T_min 0.136
_exptl_absorpt_correction_type analytical
_exptl_absorpt_process_details
;
CrysAlisPro, Agilent Technologies,
Version 1.171.37.12a (release 12-09-2013 CrysAlis171 .NET)
(compiled Sep 12 2013,13:51:24)
Analytical numeric absorption correction using a multifaceted crystal
            model based on expressions derived by R.C. Clark & J.S. Reid.
(Clark, R. C. & Reid, J. S. (1995). Acta Cryst. A51, 887-897)
;
_exptl_crystal_colour green
_exptl_crystal_density_diffrn 2.389
_exptl_crystal_density_method 'Not Measured'
_exptl_crystal_description block
_exptl_crystal_F_000 3004
_exptl_crystal_size_max 0.2629
_exptl_crystal_size_mid 0.2032
_exptl_crystal_size_min 0.1631
_refine_diff_density_max 1.171
_refine_diff_density_min -0.810
_refine_diff_density_rms 0.122
_refine_ls_abs_structure_details 'Flack H.D. (1983), Acta Cryst. A39, 876-881'
_refine_ls_abs_structure_Flack 0.058(3)
_refine_ls_extinction_method none
_refine_ls_goodness_of_fit_ref 0.860
_refine_ls_hydrogen_treatment constr
_refine_ls_matrix_type full
_refine_ls_number_parameters 1109
_refine_ls_number_reflns 19613
_refine_ls_number_restraints 13
_refine_ls_restrained_S_all 0.860
_refine_ls_R_factor_all 0.0295
_refine_ls_R_factor_gt 0.0237
_refine_ls_shift/su_max 0.002
_refine_ls_shift/su_mean 0.000
_refine_ls_structure_factor_coef Fsqd
_refine_ls_weighting_details 'calc w=1/[\s^2^(Fo^2^)+(0.0062P)^2^]         where P=(Fo^2^+2Fc^2^)/3'
_refine_ls_weighting_scheme calc
_refine_ls_wR_factor_gt 0.0384
_refine_ls_wR_factor_ref 0.0387
_reflns_number_gt 16576
_reflns_number_total 19613
_reflns_threshold_expression >2\s(i)
_cod_data_source_file c4sc02353f2.cif
_cod_data_source_block 1
_cod_depositor_comments
;
The following automatic conversions were performed:

'_symmetry_cell_setting' value 'Monoclinic' changed to 'monoclinic'
according to
/usr/data/users/saulius/crontab/automatic-downloads/rss-feeds/RSC/lib/dictionaries/cif_core.dic
dictionary named 'cif_core.dic' version 2.4.2 from 2011-04-26.

Automatic conversion script
Id: cif_fix_values 2827 2014-09-09 07:05:25Z andrius 

 Adding full bibliography for 1517871--1517880.cif.
;
_cod_original_sg_symbol_H-M 'P 21'
_cod_database_code 1517877

loop_
_symmetry_equiv_pos_site_id
_symmetry_equiv_pos_as_xyz
1 x,y,z
2 -x,1/2+y,-z

loop_
_atom_site_aniso_label
_atom_site_aniso_U_11
_atom_site_aniso_U_22
_atom_site_aniso_U_33
_atom_site_aniso_U_23
_atom_site_aniso_U_13
_atom_site_aniso_U_12
Fe1 0.0124(5) 0.0139(5) 0.0109(4) 0.0008(4) 0.0034(4) 0.0003(4)
P1 0.0166(9) 0.0324(11) 0.0184(9) 0.0048(8) 0.0066(7) -0.0025(8)
P2 0.0383(12) 0.0162(10) 0.0181(10) 0.0034(8) 0.0071(9) -0.0017(8)
P3 0.0257(10) 0.0343(11) 0.0212(9) 0.0078(9) 0.0077(8) 0.0135(9)
P4 0.0209(10) 0.0385(11) 0.0165(9) -0.0015(9) 0.0017(8) -0.0084(9)
P5 0.0302(11) 0.0216(10) 0.0196(9) -0.0030(8) 0.0103(8) 0.0006(8)
C37 0.015(3) 0.018(3) 0.009(3) 0.005(3) 0.006(3) 0.001(3)
C38 0.018(3) 0.014(3) 0.007(3) 0.007(3) 0.004(3) -0.003(3)
C39 0.011(3) 0.018(3) 0.014(3) 0.004(3) 0.004(3) 0.005(3)
C40 0.018(3) 0.017(3) 0.007(3) 0.003(3) 0.002(3) 0.000(3)
C41 0.018(3) 0.011(3) 0.019(3) 0.003(3) 0.012(3) 0.002(3)
C42 0.017(4) 0.026(4) 0.017(3) 0.004(3) 0.013(3) -0.003(3)
C43 0.020(4) 0.024(4) 0.021(3) -0.001(3) 0.012(3) -0.003(3)
C44 0.020(4) 0.034(4) 0.025(3) -0.003(3) 0.014(3) -0.009(3)
C45 0.013(4) 0.035(4) 0.020(3) 0.004(3) 0.008(3) -0.002(3)
C46 0.020(4) 0.022(4) 0.020(3) -0.002(3) 0.008(3) -0.001(3)
C47 0.037(5) 0.019(4) 0.034(4) 0.012(3) 0.016(3) 0.013(3)
C48 0.039(5) 0.019(4) 0.038(4) -0.007(3) 0.019(4) -0.003(3)
C49 0.031(4) 0.016(4) 0.047(4) 0.007(3) 0.022(4) 0.011(3)
C50 0.015(3) 0.020(4) 0.013(3) 0.001(3) 0.001(3) -0.002(3)
C51 0.024(4) 0.032(4) 0.029(4) -0.007(3) 0.010(3) -0.012(3)
C52 0.027(4) 0.019(4) 0.029(4) -0.002(3) 0.005(3) -0.007(3)
C53 0.046(5) 0.031(4) 0.019(3) -0.015(3) -0.002(3) -0.008(4)
Fe2 0.0149(5) 0.0134(5) 0.0119(4) 0.0006(4) 0.0043(4) 0.0005(4)
P6 0.0161(9) 0.0383(12) 0.0183(9) 0.0042(8) 0.0075(7) 0.0019(8)
P7 0.0410(12) 0.0211(10) 0.0189(10) 0.0038(9) 0.0072(9) -0.0079(9)
P8 0.0303(11) 0.0314(11) 0.0219(9) 0.0113(9) 0.0112(8) 0.0161(9)
P9 0.0178(10) 0.0426(12) 0.0147(9) 0.0021(8) 0.0012(7) -0.0058(9)
P10 0.0337(11) 0.0259(11) 0.0178(9) -0.0065(8) 0.0101(8) 0.0026(8)
C54 0.014(3) 0.019(3) 0.007(3) 0.002(3) 0.002(3) 0.000(3)
C55 0.022(4) 0.014(3) 0.011(3) 0.007(3) 0.006(3) -0.002(3)
C56 0.018(3) 0.010(3) 0.011(3) -0.001(3) 0.005(3) -0.003(3)
C57 0.019(3) 0.019(3) 0.005(3) -0.001(3) 0.004(2) -0.003(3)
C58 0.018(3) 0.014(3) 0.007(3) 0.002(3) 0.002(2) 0.008(3)
C59 0.013(3) 0.013(3) 0.014(3) 0.003(3) -0.001(3) -0.002(3)
C60 0.012(4) 0.031(5) 0.030(4) 0.002(4) 0.002(3) 0.001(3)
C61 0.022(4) 0.033(4) 0.027(4) 0.003(3) 0.012(3) 0.001(3)
C62 0.014(3) 0.011(3) 0.035(4) 0.003(3) 0.011(3) -0.001(3)
C63 0.019(4) 0.012(3) 0.027(4) 0.006(3) 0.011(3) 0.003(3)
C64 0.045(5) 0.023(4) 0.059(5) 0.013(4) 0.018(4) 0.000(4)
C65 0.029(4) 0.015(4) 0.055(5) -0.010(3) 0.015(4) -0.004(3)
C66 0.023(4) 0.013(3) 0.024(3) -0.004(3) 0.003(3) 0.004(3)
C67 0.019(4) 0.015(3) 0.020(3) 0.002(3) 0.011(3) 0.000(3)
C68 0.029(4) 0.023(4) 0.030(4) -0.013(3) 0.010(3) -0.012(3)
C69 0.037(4) 0.019(4) 0.034(4) -0.002(3) 0.014(3) -0.004(3)
C70 0.041(5) 0.028(4) 0.020(3) 0.002(3) 0.002(3) -0.012(4)
Hg1 0.0167(1) 0.0131(1) 0.0154(1) 0.0021(1) 0.0031(1) 0.0000(1)
Hg2 0.0173(1) 0.0141(1) 0.0138(1) -0.0013(1) 0.0035(1) -0.0003(1)
Hg3 0.0191(1) 0.0154(1) 0.0161(1) -0.0002(1) 0.0034(1) 0.0009(1)
F1 0.024(2) 0.025(2) 0.0170(19) 0.0111(17) 0.0012(16) 0.0061(17)
F2 0.039(2) 0.012(2) 0.031(2) 0.0045(17) 0.0142(18) 0.0027(17)
F3 0.055(3) 0.018(2) 0.027(2) -0.0107(19) 0.0086(19) -0.008(2)
F4 0.044(3) 0.019(2) 0.0155(19) -0.0001(17) -0.0062(18) -0.0087(18)
F5 0.045(3) 0.016(2) 0.035(2) -0.004(2) 0.006(2) 0.000(2)
F6 0.047(3) 0.028(2) 0.031(2) -0.0131(19) 0.004(2) 0.0007(19)
F7 0.053(3) 0.033(2) 0.0099(18) -0.0026(18) -0.0041(18) 0.004(2)
F8 0.054(3) 0.023(2) 0.0142(18) 0.0019(18) 0.0047(18) 0.006(2)
F9 0.029(2) 0.020(2) 0.019(2) -0.0015(17) 0.0007(17) -0.0018(17)
F10 0.032(2) 0.026(2) 0.0160(19) 0.0138(17) -0.0005(16) 0.0003(18)
F11 0.035(2) 0.020(2) 0.029(2) 0.0078(18) 0.0049(18) 0.0008(18)
F12 0.031(2) 0.016(2) 0.033(2) 0.0015(18) 0.0069(18) 0.0007(18)
C1 0.012(3) 0.009(3) 0.018(3) 0.002(3) 0.008(3) -0.002(3)
C2 0.010(3) 0.017(3) 0.014(3) -0.001(3) 0.009(3) -0.002(3)
C3 0.016(4) 0.014(4) 0.017(3) 0.005(3) 0.003(3) 0.003(3)
C4 0.018(4) 0.007(3) 0.026(4) 0.004(3) 0.007(3) 0.001(3)
C5 0.027(4) 0.013(4) 0.021(4) -0.009(3) 0.007(3) -0.002(3)
C6 0.015(3) 0.022(4) 0.007(3) -0.002(3) -0.003(3) -0.006(3)
C7 0.016(4) 0.018(4) 0.013(3) -0.005(3) 0.007(3) 0.000(3)
C8 0.020(4) 0.011(4) 0.015(3) -0.004(3) 0.005(3) 0.003(3)
C9 0.026(4) 0.029(5) 0.023(4) 0.002(4) 0.015(3) -0.004(3)
C10 0.032(4) 0.013(4) 0.025(4) -0.012(3) 0.005(3) -0.003(3)
C11 0.038(5) 0.032(5) 0.015(4) -0.006(3) 0.008(3) 0.001(4)
C12 0.027(4) 0.004(3) 0.021(3) 0.000(3) 0.003(3) 0.005(3)
C13 0.013(3) 0.018(4) 0.018(3) 0.000(3) 0.005(3) -0.001(3)
C14 0.012(3) 0.013(3) 0.015(3) 0.006(3) 0.002(3) -0.005(3)
C15 0.009(3) 0.011(3) 0.022(3) -0.006(3) 0.004(3) -0.007(3)
C16 0.010(3) 0.025(4) 0.014(3) -0.003(3) 0.001(3) -0.004(3)
C17 0.0196(17) 0.0192(18) 0.0203(17) 0.0022(10) 0.0062(10) 0.0001(10)
C18 0.016(3) 0.011(3) 0.019(3) -0.003(3) 0.005(3) -0.004(3)
Hg4 0.0159(1) 0.0177(1) 0.0164(1) 0.0009(1) 0.0034(1) -0.0007(1)
Hg5 0.0176(1) 0.0163(1) 0.0161(1) 0.0003(1) 0.0041(1) -0.0008(1)
Hg6 0.0186(1) 0.0159(1) 0.0195(1) 0.0011(1) 0.0043(1) 0.0002(1)
F13 0.026(2) 0.029(2) 0.023(2) 0.0097(18) 0.0046(17) 0.0033(18)
F14 0.032(2) 0.017(2) 0.044(2) 0.0056(19) 0.0112(19) -0.0023(17)
F15 0.036(2) 0.021(2) 0.044(2) -0.018(2) 0.0143(19) -0.0131(19)
F16 0.030(2) 0.030(3) 0.019(2) -0.0041(18) 0.0034(18) -0.0064(19)
F17 0.035(2) 0.018(2) 0.031(2) 0.0006(18) 0.0066(19) 0.0012(18)
F18 0.046(3) 0.023(2) 0.037(2) -0.0121(19) 0.005(2) -0.007(2)
F19 0.059(3) 0.035(3) 0.021(2) -0.0024(19) -0.004(2) -0.001(2)
F20 0.049(3) 0.021(2) 0.021(2) 0.0051(18) 0.0007(18) 0.0021(19)
F21 0.034(3) 0.042(3) 0.021(2) -0.007(2) -0.0005(19) -0.007(2)
F22 0.034(3) 0.063(3) 0.030(2) 0.029(2) -0.007(2) -0.005(2)
F23 0.044(3) 0.031(3) 0.057(3) 0.033(2) 0.013(2) 0.014(2)
F24 0.038(3) 0.017(2) 0.050(3) 0.002(2) 0.009(2) 0.0013(19)
C19 0.022(4) 0.009(3) 0.014(3) 0.006(3) 0.002(3) 0.005(3)
C20 0.011(3) 0.011(3) 0.033(4) 0.001(3) 0.008(3) 0.000(3)
C21 0.014(4) 0.016(4) 0.022(4) 0.000(3) 0.005(3) 0.003(3)
C22 0.019(4) 0.017(4) 0.036(4) 0.008(3) 0.007(3) -0.002(3)
C23 0.014(4) 0.027(4) 0.027(4) -0.010(3) 0.004(3) -0.006(3)
C24 0.012(3) 0.028(4) 0.022(4) 0.006(3) 0.005(3) 0.004(3)
C25 0.017(4) 0.015(4) 0.019(4) 0.002(3) 0.004(3) -0.005(3)
C26 0.011(3) 0.036(5) 0.012(3) -0.010(3) 0.002(3) 0.002(3)
C27 0.017(4) 0.018(4) 0.033(4) -0.003(3) 0.008(3) -0.001(3)
C28 0.026(4) 0.034(4) 0.020(4) -0.013(3) 0.007(3) -0.008(3)
C29 0.026(4) 0.028(4) 0.017(4) 0.006(3) -0.002(3) -0.003(3)
C30 0.028(4) 0.018(4) 0.020(4) 0.000(3) 0.008(3) -0.008(3)
C31 0.013(4) 0.029(4) 0.014(3) 0.011(3) 0.001(3) 0.002(3)
C32 0.015(4) 0.013(3) 0.022(4) -0.001(3) 0.009(3) 0.003(3)
C33 0.013(4) 0.030(4) 0.030(4) 0.002(4) 0.002(3) -0.002(3)
C34 0.018(4) 0.047(5) 0.027(4) 0.022(4) -0.001(3) 0.002(4)
C35 0.017(4) 0.014(4) 0.051(5) 0.013(4) 0.011(3) 0.003(3)
C36 0.030(4) 0.023(4) 0.022(4) 0.001(4) 0.015(3) -0.003(3)
Cl1 0.420(8) 0.055(2) 0.073(2) 0.0125(17) -0.002(3) -0.033(3)
Cl2 0.0623(16) 0.0815(19) 0.0718(16) -0.0236(14) 0.0295(13) -0.0086(14)
C71 0.085(6) 0.024(4) 0.021(4) 0.010(3) -0.011(4) -0.022(4)
Cl3 0.113(2) 0.0508(15) 0.0392(12) -0.0001(11) 0.0013(12) -0.0253(14)
Cl4 0.0899(19) 0.0542(15) 0.0745(16) 0.0056(13) 0.0420(14) 0.0132(13)
C72 0.101(9) 0.058(7) 0.139(10) -0.020(7) 0.079(8) -0.015(6)
Cl5 0.0607(16) 0.122(2) 0.0763(15) -0.0523(17) 0.0192(13) -0.0361(16)
Cl6 0.0472(13) 0.0643(15) 0.0523(12) -0.0272(11) 0.0040(10) 0.0109(11)
C73 0.074(7) 0.046(5) 0.053(5) -0.022(4) 0.026(5) -0.002(5)

loop_
_atom_site_label
_atom_site_type_symbol
_atom_site_thermal_displace_type
_atom_site_fract_x
_atom_site_fract_y
_atom_site_fract_z
_atom_site_occupancy
_atom_site_U_iso_or_equiv
_atom_site_calc_flag
_atom_site_refinement_flags
Fe1 Fe Uani 0.37588(7) 0.78391(3) 0.05257(6) 1.000 0.0124(3) . .
P1 P Uani 0.49751(14) 0.79975(7) -0.04471(11) 1.000 0.0222(6) . .
P2 P Uani 0.40127(17) 0.86214(7) -0.02211(12) 1.000 0.0245(6) . .
P3 P Uani 0.23339(15) 0.83615(7) -0.05083(12) 1.000 0.0269(6) . .
P4 P Uani 0.22710(15) 0.75870(8) -0.08490(12) 1.000 0.0261(6) . .
P5 P Uani 0.39171(16) 0.73639(7) -0.08421(12) 1.000 0.0232(6) . .
C37 C Uani 0.3071(5) 0.7525(2) 0.1610(4) 1.000 0.0135(17) . .
C38 C Uani 0.4073(5) 0.7236(2) 0.1560(4) 1.000 0.0129(17) . .
C39 C Uani 0.4983(5) 0.7590(2) 0.1762(4) 1.000 0.0143(17) . .
C40 C Uani 0.4616(5) 0.8079(2) 0.1956(4) 1.000 0.0144(17) . .
C41 C Uani 0.3458(5) 0.8036(2) 0.1827(4) 1.000 0.0146(17) . .
C42 C Uani 0.1876(5) 0.7383(2) 0.1672(4) 1.000 0.018(2) . .
C43 C Uani 0.2050(5) 0.7294(2) 0.2771(4) 1.000 0.020(2) . .
C44 C Uani 0.1314(5) 0.6920(2) 0.1088(4) 1.000 0.025(2) . .
C45 C Uani 0.1084(5) 0.7839(3) 0.1380(4) 1.000 0.022(2) . .
C46 C Uani 0.4304(5) 0.6667(2) 0.1516(4) 1.000 0.020(2) . .
C47 C Uani 0.4167(6) 0.6416(2) 0.2443(5) 1.000 0.029(3) . .
C48 C Uani 0.3525(6) 0.6394(2) 0.0616(5) 1.000 0.030(3) . .
C49 C Uani 0.5510(6) 0.6585(2) 0.1505(5) 1.000 0.029(2) . .
C50 C Uani 0.5355(5) 0.8522(2) 0.2426(4) 1.000 0.0167(19) . .
C51 C Uani 0.6381(5) 0.8604(3) 0.2036(5) 1.000 0.028(2) . .
C52 C Uani 0.4683(5) 0.9012(2) 0.2342(4) 1.000 0.026(2) . .
C53 C Uani 0.5822(6) 0.8376(3) 0.3520(4) 1.000 0.035(2) . .
Fe2 Fe Uani 0.23091(7) 0.94040(3) 0.62230(6) 1.000 0.0133(3) . .
P6 P Uani 0.10904(14) 0.92719(7) 0.71985(12) 1.000 0.0237(6) . .
P7 P Uani 0.19269(17) 0.86263(7) 0.69094(12) 1.000 0.0274(6) . .
P8 P Uani 0.36487(16) 0.88224(7) 0.71795(12) 1.000 0.0271(6) . .
P9 P Uani 0.38537(15) 0.95849(7) 0.76319(12) 1.000 0.0258(6) . .
P10 P Uani 0.22656(16) 0.98627(7) 0.76514(12) 1.000 0.0253(6) . .
C54 C Uani 0.3024(5) 0.9733(2) 0.5179(4) 1.000 0.0136(17) . .
C55 C Uani 0.2029(5) 1.0027(2) 0.5241(4) 1.000 0.0154(19) . .
C56 C Uani 0.1078(5) 0.9686(2) 0.5008(4) 1.000 0.0128(17) . .
C57 C Uani 0.1409(5) 0.9204(2) 0.4772(4) 1.000 0.0142(17) . .
C58 C Uani 0.2606(5) 0.9242(2) 0.4914(4) 1.000 0.0134(17) . .
C59 C Uani 0.4207(5) 0.9868(2) 0.5119(4) 1.000 0.0144(17) . .
C60 C Uani 0.4970(6) 0.9397(3) 0.5318(5) 1.000 0.025(3) . .
C61 C Uani 0.4080(6) 1.0021(3) 0.4055(4) 1.000 0.026(2) . .
C62 C Uani 0.4853(5) 1.0277(2) 0.5807(4) 1.000 0.0192(19) . .
C63 C Uani 0.1837(5) 1.0600(2) 0.5350(4) 1.000 0.018(2) . .
C64 C Uani 0.1921(6) 1.0857(3) 0.4423(5) 1.000 0.042(3) . .
C65 C Uani 0.2664(6) 1.0861(2) 0.6246(5) 1.000 0.032(3) . .
C66 C Uani 0.0643(5) 1.0688(2) 0.5440(4) 1.000 0.0209(19) . .
C67 C Uani 0.0660(5) 0.8772(2) 0.4261(4) 1.000 0.0169(19) . .
C68 C Uani -0.0386(6) 0.8709(3) 0.4618(5) 1.000 0.027(2) . .
C69 C Uani 0.1318(6) 0.8278(2) 0.4354(5) 1.000 0.029(2) . .
C70 C Uani 0.0281(6) 0.8919(3) 0.3171(4) 1.000 0.031(2) . .
Hg1 Hg Uani 0.76669(2) 0.81419(1) 0.04038(2) 1.000 0.0154(1) . .
Hg2 Hg Uani 0.62909(2) 0.82946(1) -0.21525(2) 1.000 0.0153(1) . .
Hg3 Hg Uani 0.67829(2) 0.70420(1) -0.11343(2) 1.000 0.0172(1) . .
F1 F Uani 0.6461(3) 0.94524(13) -0.2606(2) 1.000 0.0231(11) . .
F2 F Uani 0.7063(3) 1.02754(13) -0.1483(2) 1.000 0.0265(12) . .
F3 F Uani 0.7962(3) 1.01722(14) 0.0460(2) 1.000 0.0341(14) . .
F4 F Uani 0.8275(3) 0.92434(14) 0.1274(2) 1.000 0.0294(14) . .
F5 F Uani 0.6006(4) 0.62781(15) -0.2907(3) 1.000 0.0333(14) . .
F6 F Uani 0.5045(4) 0.64115(15) -0.4811(3) 1.000 0.0370(14) . .
F7 F Uani 0.4561(3) 0.73532(15) -0.5557(2) 1.000 0.0349(13) . .
F8 F Uani 0.5068(3) 0.81652(14) -0.4374(2) 1.000 0.0316(13) . .
F9 F Uani 0.8805(3) 0.77279(13) 0.2517(2) 1.000 0.0240(12) . .
F10 F Uani 0.9353(3) 0.68009(14) 0.3241(2) 1.000 0.0263(11) . .
F11 F Uani 0.8815(3) 0.59780(14) 0.2068(3) 1.000 0.0290(12) . .
F12 F Uani 0.7630(3) 0.60947(13) 0.0181(3) 1.000 0.0272(12) . .
C1 C Uani 0.7427(5) 0.8851(2) -0.0235(4) 1.000 0.0122(17) . .
C2 C Uani 0.6922(5) 0.8907(2) -0.1249(4) 1.000 0.0125(17) . .
C3 C Uani 0.6868(5) 0.9389(2) -0.1635(4) 1.000 0.016(2) . .
C4 C Uani 0.7171(5) 0.9812(2) -0.1080(4) 1.000 0.017(2) . .
C5 C Uani 0.7634(6) 0.9759(2) -0.0096(5) 1.000 0.020(2) . .
C6 C Uani 0.7763(5) 0.9277(2) 0.0303(4) 1.000 0.0160(19) . .
C7 C Uani 0.5783(5) 0.7652(2) -0.2985(4) 1.000 0.015(2) . .
C8 C Uani 0.6003(5) 0.7166(2) -0.2605(4) 1.000 0.015(2) . .
C9 C Uani 0.5751(6) 0.6758(3) -0.3217(5) 1.000 0.024(3) . .
C10 C Uani 0.5254(6) 0.6813(2) -0.4224(5) 1.000 0.024(2) . .
C11 C Uani 0.5020(6) 0.7291(3) -0.4587(5) 1.000 0.028(3) . .
C12 C Uani 0.5279(6) 0.7708(2) -0.3975(5) 1.000 0.0182(19) . .
C13 C Uani 0.7637(5) 0.6984(2) 0.0339(4) 1.000 0.0162(19) . .
C14 C Uani 0.7941(5) 0.7409(2) 0.0939(4) 1.000 0.0138(17) . .
C15 C Uani 0.8509(5) 0.7328(2) 0.1917(4) 1.000 0.0141(17) . .
C16 C Uani 0.8802(5) 0.6858(2) 0.2298(4) 1.000 0.0169(19) . .
C17 C Uani 0.8513(6) 0.6449(2) 0.1699(5) 1.000 0.0196(10) . .
C18 C Uani 0.7934(5) 0.6518(2) 0.0744(4) 1.000 0.0154(17) . .
Hg4 Hg Uani 0.83595(2) 0.91193(1) 0.62769(2) 1.000 0.0169(1) . .
Hg5 Hg Uani 0.97687(2) 0.89057(1) 0.88434(2) 1.000 0.0169(1) . .
Hg6 Hg Uani 0.92603(2) 1.01706(1) 0.78730(2) 1.000 0.0183(1) . .
F13 F Uani 0.9565(3) 0.77314(14) 0.9188(2) 1.000 0.0266(12) . .
F14 F Uani 0.8881(3) 0.69419(14) 0.7970(3) 1.000 0.0310(12) . .
F15 F Uani 0.7936(3) 0.71036(14) 0.6042(3) 1.000 0.0331(12) . .
F16 F Uani 0.7715(3) 0.80514(15) 0.5330(2) 1.000 0.0272(14) . .
F17 F Uani 1.0120(3) 1.09200(14) 0.9615(3) 1.000 0.0287(12) . .
F18 F Uani 1.1311(3) 1.07859(14) 1.1496(3) 1.000 0.0369(14) . .
F19 F Uani 1.1784(4) 0.98397(15) 1.2219(3) 1.000 0.0417(16) . .
F20 F Uani 1.1117(3) 0.90299(14) 1.1082(2) 1.000 0.0324(14) . .
F21 F Uani 0.7161(3) 0.95788(15) 0.4168(2) 1.000 0.0342(16) . .
F22 F Uani 0.6639(3) 1.05357(17) 0.3551(3) 1.000 0.0459(16) . .
F23 F Uani 0.7291(4) 1.13156(16) 0.4785(3) 1.000 0.0444(17) . .
F24 F Uani 0.8437(3) 1.11472(14) 0.6664(3) 1.000 0.0359(16) . .
C19 C Uani 0.8603(5) 0.8400(2) 0.6869(4) 1.000 0.0157(19) . .
C20 C Uani 0.9098(5) 0.8316(2) 0.7879(5) 1.000 0.0180(19) . .
C21 C Uani 0.9159(6) 0.7827(3) 0.8219(5) 1.000 0.017(2) . .
C22 C Uani 0.8795(6) 0.7411(2) 0.7610(5) 1.000 0.024(2) . .
C23 C Uani 0.8329(5) 0.7495(3) 0.6641(5) 1.000 0.023(2) . .
C24 C Uani 0.8224(5) 0.7985(3) 0.6287(5) 1.000 0.021(2) . .
C25 C Uani 1.0305(5) 0.9549(2) 0.9712(4) 1.000 0.017(2) . .
C26 C Uani 1.0062(5) 1.0029(3) 0.9333(4) 1.000 0.020(2) . .
C27 C Uani 1.0382(5) 1.0445(3) 0.9949(5) 1.000 0.023(2) . .
C28 C Uani 1.0973(6) 1.0377(3) 1.0920(5) 1.000 0.027(2) . .
C29 C Uani 1.1201(6) 0.9899(3) 1.1283(5) 1.000 0.026(2) . .
C30 C Uani 1.0872(6) 0.9490(2) 1.0676(5) 1.000 0.022(2) . .
C31 C Uani 0.8403(5) 1.0269(3) 0.6417(4) 1.000 0.019(2) . .
C32 C Uani 0.8080(5) 0.9859(2) 0.5772(5) 1.000 0.016(2) . .
C33 C Uani 0.7504(6) 0.9958(3) 0.4813(5) 1.000 0.025(2) . .
C34 C Uani 0.7238(6) 1.0449(3) 0.4478(5) 1.000 0.032(3) . .
C35 C Uani 0.7550(6) 1.0847(2) 0.5119(5) 1.000 0.027(3) . .
C36 C Uani 0.8133(6) 1.0755(3) 0.6072(5) 1.000 0.023(2) . .
Cl1 Cl Uani 0.5835(5) 0.50647(13) 0.9601(2) 1.000 0.199(3) . .
Cl2 Cl Uani 0.4888(2) 0.60245(10) 0.87729(17) 1.000 0.0698(10) . .
C71 C Uani 0.5707(7) 0.5454(3) 0.8604(4) 1.000 0.049(3) . .
Cl3 Cl Uani 0.1053(2) 0.52931(9) 0.72059(14) 1.000 0.0722(9) . .
Cl4 Cl Uani 0.1092(2) 0.62297(9) 0.82329(17) 1.000 0.0690(10) . .
C72 C Uani 0.1750(9) 0.5862(4) 0.7597(8) 1.000 0.090(5) . .
Cl5 Cl Uani 0.0436(2) 0.70197(12) 0.55042(17) 1.000 0.0866(10) . .
Cl6 Cl Uani 0.27442(18) 0.72992(8) 0.65182(14) 1.000 0.0569(8) . .
C73 C Uani 0.1302(7) 0.7263(3) 0.6553(5) 1.000 0.056(3) . .
H39 H Uiso 0.57220 0.75130 0.17670 1.000 0.0170 calc R
H41 H Uiso 0.29900 0.83040 0.18740 1.000 0.0180 calc R
H43A H Uiso 0.13250 0.72470 0.28810 1.000 0.0310 calc R
H43B H Uiso 0.24240 0.75820 0.31320 1.000 0.0310 calc R
H43C H Uiso 0.25090 0.69990 0.29790 1.000 0.0310 calc R
H44A H Uiso 0.05590 0.68810 0.11400 1.000 0.0370 calc R
H44B H Uiso 0.17530 0.66240 0.13380 1.000 0.0370 calc R
H44C H Uiso 0.12780 0.69650 0.04190 1.000 0.0370 calc R
H45A H Uiso 0.11350 0.79720 0.07760 1.000 0.0330 calc R
H45B H Uiso 0.13030 0.80940 0.18730 1.000 0.0330 calc R
H45C H Uiso 0.03160 0.77350 0.13080 1.000 0.0330 calc R
H47A H Uiso 0.43900 0.60680 0.24610 1.000 0.0430 calc R
H47B H Uiso 0.33870 0.64370 0.24380 1.000 0.0430 calc R
H47C H Uiso 0.46380 0.65870 0.30040 1.000 0.0430 calc R
H48A H Uiso 0.36590 0.65250 0.00400 1.000 0.0460 calc R
H48B H Uiso 0.27440 0.64480 0.05860 1.000 0.0460 calc R
H48C H Uiso 0.36870 0.60380 0.06650 1.000 0.0460 calc R
H49A H Uiso 0.56320 0.67570 0.09580 1.000 0.0440 calc R
H49B H Uiso 0.56450 0.62300 0.14570 1.000 0.0440 calc R
H49C H Uiso 0.60240 0.67160 0.20920 1.000 0.0440 calc R
H51A H Uiso 0.68140 0.82970 0.21040 1.000 0.0420 calc R
H51B H Uiso 0.68530 0.88680 0.23970 1.000 0.0420 calc R
H51C H Uiso 0.61160 0.86960 0.13630 1.000 0.0420 calc R
H52A H Uiso 0.43960 0.91070 0.16720 1.000 0.0380 calc R
H52B H Uiso 0.51690 0.92740 0.26970 1.000 0.0380 calc R
H52C H Uiso 0.40590 0.89630 0.26040 1.000 0.0380 calc R
H53A H Uiso 0.51980 0.83120 0.37750 1.000 0.0510 calc R
H53B H Uiso 0.62750 0.86480 0.38730 1.000 0.0510 calc R
H53C H Uiso 0.62810 0.80770 0.35850 1.000 0.0510 calc R
H56 H Uiso 0.03470 0.97720 0.50120 1.000 0.0150 calc R
H58 H Uiso 0.30580 0.89730 0.48390 1.000 0.0160 calc R
H60A H Uiso 0.48990 0.92270 0.58850 1.000 0.0380 calc R
H60B H Uiso 0.57470 0.94960 0.54210 1.000 0.0380 calc R
H60C H Uiso 0.47420 0.91730 0.47710 1.000 0.0380 calc R
H61A H Uiso 0.36310 0.97720 0.36240 1.000 0.0390 calc R
H61B H Uiso 0.48180 1.00400 0.39600 1.000 0.0390 calc R
H61C H Uiso 0.37130 1.03440 0.39220 1.000 0.0390 calc R
H62A H Uiso 0.44780 1.05960 0.56290 1.000 0.0290 calc R
H62B H Uiso 0.56160 1.02990 0.57650 1.000 0.0290 calc R
H62C H Uiso 0.48730 1.01950 0.64590 1.000 0.0290 calc R
H64A H Uiso 0.14460 1.06830 0.38680 1.000 0.0630 calc R
H64B H Uiso 0.26950 1.08490 0.44080 1.000 0.0630 calc R
H64C H Uiso 0.16740 1.12020 0.44140 1.000 0.0630 calc R
H65A H Uiso 0.27160 1.12140 0.61130 1.000 0.0480 calc R
H65B H Uiso 0.34020 1.07090 0.63840 1.000 0.0480 calc R
H65C H Uiso 0.23840 1.08220 0.67960 1.000 0.0480 calc R
H66A H Uiso 0.00870 1.05910 0.48470 1.000 0.0310 calc R
H66B H Uiso 0.05510 1.10390 0.55650 1.000 0.0310 calc R
H66C H Uiso 0.05440 1.04890 0.59660 1.000 0.0310 calc R
H68A H Uiso -0.01490 0.86130 0.52890 1.000 0.0400 calc R
H68B H Uiso -0.08710 0.84510 0.42440 1.000 0.0400 calc R
H68C H Uiso -0.07940 0.90220 0.45450 1.000 0.0400 calc R
H69A H Uiso 0.19060 0.83120 0.40440 1.000 0.0440 calc R
H69B H Uiso 0.08110 0.80120 0.40480 1.000 0.0440 calc R
H69C H Uiso 0.16540 0.82000 0.50270 1.000 0.0440 calc R
H70A H Uiso -0.01570 0.92240 0.30840 1.000 0.0470 calc R
H70B H Uiso -0.01740 0.86520 0.28000 1.000 0.0470 calc R
H70C H Uiso 0.09400 0.89700 0.29560 1.000 0.0470 calc R
H71A H Uiso 0.53080 0.52800 0.80100 1.000 0.0590 calc R
H71B H Uiso 0.64520 0.55520 0.85660 1.000 0.0590 calc R
H72A H Uiso 0.25160 0.57900 0.80010 1.000 0.1080 calc R
H72B H Uiso 0.18090 0.60490 0.70360 1.000 0.1080 calc R
H73A H Uiso 0.12680 0.70520 0.70930 1.000 0.0670 calc R
H73B H Uiso 0.10400 0.75980 0.66540 1.000 0.0670 calc R

loop_
_atom_type_symbol
_atom_type_description
_atom_type_scat_dispersion_real
_atom_type_scat_dispersion_imag
_atom_type_scat_source
P P 0.1023 0.0942 'International Tables Vol C Tables 4.2.6.8 and 6.1.1.4'
Hg Hg -2.3894 9.2266 'International Tables Vol C Tables 4.2.6.8 and 6.1.1.4'
Fe Fe 0.3463 0.8444 'International Tables Vol C Tables 4.2.6.8 and 6.1.1.4'
F F 0.0171 0.0103 'International Tables Vol C Tables 4.2.6.8 and 6.1.1.4'
Cl Cl 0.1484 0.1585 'International Tables Vol C Tables 4.2.6.8 and 6.1.1.4'
H H 0.0000 0.0000 'International Tables Vol C Tables 4.2.6.8 and 6.1.1.4'
C C 0.0033 0.0016 'International Tables Vol C Tables 4.2.6.8 and 6.1.1.4'

loop_
_geom_angle_atom_site_label_1
_geom_angle_atom_site_label_2
_geom_angle_atom_site_label_3
_geom_angle
_geom_angle_publ_flag
C1 Hg1 C14 175.1(2) yes
C2 Hg2 C7 175.2(2) yes
C8 Hg3 C13 174.6(2) yes
C19 Hg4 C32 175.7(2) yes
C20 Hg5 C25 173.7(2) yes
C26 Hg6 C31 176.3(3) yes
P1 Fe1 P5 52.16(7) yes
P1 Fe1 C37 161.84(17) yes
P1 Fe1 C38 121.90(18) yes
P2 Fe1 P3 52.15(7) yes
P2 Fe1 P4 92.19(7) yes
P2 Fe1 P5 91.72(7) yes
P2 Fe1 C37 142.33(16) yes
P2 Fe1 C38 159.51(17) yes
P2 Fe1 C39 120.22(17) yes
P2 Fe1 C40 94.90(15) yes
P2 Fe1 C41 105.69(16) yes
P1 Fe1 P4 91.23(7) yes
P3 Fe1 P5 90.73(7) yes
P3 Fe1 C37 107.73(17) yes
P3 Fe1 C38 144.86(18) yes
P3 Fe1 C39 159.63(16) yes
P3 Fe1 C40 119.95(16) yes
P3 Fe1 C41 97.20(17) yes
P4 Fe1 P5 52.56(7) yes
P4 Fe1 C37 97.31(16) yes
P4 Fe1 C38 108.07(16) yes
P4 Fe1 C39 144.91(16) yes
P4 Fe1 C40 160.30(18) yes
P4 Fe1 C41 121.78(18) yes
P5 Fe1 C37 122.74(15) yes
P5 Fe1 C38 98.10(16) yes
P3 Fe1 P4 52.64(7) yes
P5 Fe1 C40 145.21(18) yes
P5 Fe1 C41 162.25(16) yes
C37 Fe1 C38 40.1(2) yes
C37 Fe1 C39 66.1(2) yes
C37 Fe1 C40 66.3(2) yes
C37 Fe1 C41 39.6(2) yes
C38 Fe1 C39 39.4(2) yes
C38 Fe1 C40 67.0(2) yes
C38 Fe1 C41 66.6(2) yes
C39 Fe1 C40 39.7(2) yes
C39 Fe1 C41 65.3(2) yes
C40 Fe1 C41 38.5(2) yes
P5 Fe1 C39 109.06(17) yes
P1 Fe1 P2 52.59(7) yes
P1 Fe1 C39 98.04(18) yes
P1 Fe1 C40 107.67(18) yes
P1 Fe1 P3 90.20(7) yes
P1 Fe1 C41 143.11(17) yes
P7 Fe2 P9 91.41(7) yes
P7 Fe2 C58 107.99(16) yes
P7 Fe2 P10 91.30(7) yes
P7 Fe2 C54 144.46(16) yes
P8 Fe2 P9 52.67(6) yes
P8 Fe2 P10 90.94(7) yes
P8 Fe2 C57 118.75(16) yes
P8 Fe2 C58 96.69(17) yes
P9 Fe2 P10 51.88(7) yes
P9 Fe2 C54 97.36(17) yes
P9 Fe2 C55 110.03(17) yes
P9 Fe2 C56 147.35(16) yes
P7 Fe2 C55 157.99(17) yes
P7 Fe2 C56 118.22(17) yes
P7 Fe2 C57 94.85(16) yes
P10 Fe2 C55 97.98(16) yes
P10 Fe2 C56 110.17(16) yes
P10 Fe2 C57 146.31(18) yes
P8 Fe2 C54 108.24(17) yes
P8 Fe2 C55 146.52(18) yes
P8 Fe2 C56 157.87(16) yes
C54 Fe2 C57 67.1(2) yes
C54 Fe2 C58 39.0(2) yes
C55 Fe2 C56 39.8(2) yes
C55 Fe2 C57 66.7(2) yes
C55 Fe2 C58 65.9(2) yes
C56 Fe2 C57 39.1(2) yes
C56 Fe2 C58 65.7(2) yes
C57 Fe2 C58 39.8(2) yes
P9 Fe2 C57 160.26(18) yes
P9 Fe2 C58 120.50(18) yes
P10 Fe2 C54 121.01(15) yes
P6 Fe2 C56 96.99(18) yes
P6 Fe2 P7 52.38(7) yes
P6 Fe2 P8 90.69(7) yes
P6 Fe2 P9 90.49(7) yes
P6 Fe2 P10 52.18(7) yes
P6 Fe2 C54 160.54(17) yes
P6 Fe2 C55 120.15(18) yes
C54 Fe2 C55 40.4(2) yes
P6 Fe2 C57 108.13(18) yes
P6 Fe2 C58 145.59(18) yes
P7 Fe2 P8 52.37(7) yes
C54 Fe2 C56 67.1(2) yes
P10 Fe2 C58 160.02(16) yes
Fe1 P1 P2 64.29(7) yes
Fe1 P1 P5 64.50(7) yes
P2 P1 P5 109.60(11) yes
P1 P2 P3 106.11(11) yes
Fe1 P2 P3 63.54(8) yes
Fe1 P2 P1 63.11(7) yes
Fe1 P3 P2 64.31(7) yes
Fe1 P3 P4 63.27(7) yes
P2 P3 P4 109.35(11) yes
Fe1 P4 P3 64.09(7) yes
P3 P4 P5 107.62(11) yes
Fe1 P4 P5 64.50(7) yes
Fe1 P5 P4 62.94(7) yes
P1 P5 P4 107.25(11) yes
Fe1 P5 P1 63.34(7) yes
P7 P6 P10 109.55(11) yes
Fe2 P6 P7 64.39(7) yes
Fe2 P6 P10 64.88(7) yes
Fe2 P7 P8 63.49(8) yes
Fe2 P7 P6 63.23(7) yes
P6 P7 P8 106.79(11) yes
Fe2 P8 P7 64.14(8) yes
P7 P8 P9 108.35(11) yes
Fe2 P8 P9 63.90(7) yes
P8 P9 P10 108.19(11) yes
Fe2 P9 P8 63.44(7) yes
Fe2 P9 P10 64.54(7) yes
P6 P10 P9 107.11(11) yes
Fe2 P10 P9 63.58(7) yes
Fe2 P10 P6 62.94(7) yes
Fe1 C37 C38 69.5(3) yes
C41 C37 C42 118.4(5) no
Fe1 C37 C41 67.6(3) yes
C38 C37 C42 134.6(5) no
Fe1 C37 C42 136.1(4) yes
C38 C37 C41 105.7(5) no
Fe1 C38 C37 70.4(3) yes
C39 C38 C46 120.6(5) no
Fe1 C38 C39 67.7(3) yes
Fe1 C38 C46 134.4(4) yes
C37 C38 C46 132.8(5) no
C37 C38 C39 105.6(5) no
Fe1 C39 C38 72.8(3) yes
C38 C39 C40 111.2(5) no
Fe1 C39 C40 71.8(3) yes
C41 C40 C50 125.5(5) no
Fe1 C40 C50 136.7(4) yes
Fe1 C40 C41 69.4(3) yes
Fe1 C40 C39 68.4(3) yes
C39 C40 C41 105.8(5) no
C39 C40 C50 127.4(6) no
Fe1 C41 C40 72.1(3) yes
C37 C41 C40 111.6(5) no
Fe1 C41 C37 72.8(3) yes
C37 C42 C43 104.4(5) no
C43 C42 C44 110.1(4) no
C37 C42 C44 116.5(5) no
C37 C42 C45 109.4(5) no
C43 C42 C45 106.6(5) no
C44 C42 C45 109.4(5) no
C38 C46 C49 109.7(5) no
C48 C46 C49 107.0(5) no
C38 C46 C48 114.6(5) no
C38 C46 C47 108.4(5) no
C47 C46 C48 109.1(5) no
C47 C46 C49 107.9(5) no
C40 C50 C52 112.5(5) no
C51 C50 C53 107.9(5) no
C52 C50 C53 108.7(5) no
C40 C50 C51 113.2(5) no
C51 C50 C52 109.6(5) no
C40 C50 C53 104.7(5) no
Fe1 C39 H39 122.00 no
C38 C39 H39 124.00 no
C40 C39 H39 124.00 no
C37 C41 H41 124.00 no
C40 C41 H41 124.00 no
Fe1 C41 H41 122.00 no
C42 C43 H43B 109.00 no
H43A C43 H43C 109.00 no
C42 C43 H43C 110.00 no
H43B C43 H43C 109.00 no
C42 C43 H43A 109.00 no
H43A C43 H43B 109.00 no
H44A C44 H44B 109.00 no
H44A C44 H44C 109.00 no
C42 C44 H44C 109.00 no
H44B C44 H44C 109.00 no
C42 C44 H44A 109.00 no
C42 C44 H44B 109.00 no
H45A C45 H45B 110.00 no
H45A C45 H45C 109.00 no
H45B C45 H45C 110.00 no
C42 C45 H45B 109.00 no
C42 C45 H45C 109.00 no
C42 C45 H45A 109.00 no
H47A C47 H47B 109.00 no
C46 C47 H47A 109.00 no
H47B C47 H47C 109.00 no
C46 C47 H47C 110.00 no
C46 C47 H47B 109.00 no
H47A C47 H47C 109.00 no
H48B C48 H48C 109.00 no
C46 C48 H48C 109.00 no
C46 C48 H48A 110.00 no
C46 C48 H48B 109.00 no
H48A C48 H48C 109.00 no
H48A C48 H48B 109.00 no
H49B C49 H49C 110.00 no
H49A C49 H49B 109.00 no
H49A C49 H49C 109.00 no
C46 C49 H49C 110.00 no
C46 C49 H49A 110.00 no
C46 C49 H49B 110.00 no
C50 C51 H51B 110.00 no
H51B C51 H51C 110.00 no
H51A C51 H51B 109.00 no
C50 C51 H51A 109.00 no
H51A C51 H51C 109.00 no
C50 C51 H51C 110.00 no
H52B C52 H52C 109.00 no
C50 C52 H52B 110.00 no
C50 C52 H52A 109.00 no
H52A C52 H52B 110.00 no
C50 C52 H52C 109.00 no
H52A C52 H52C 109.00 no
H53A C53 H53B 110.00 no
H53A C53 H53C 109.00 no
C50 C53 H53C 109.00 no
C50 C53 H53A 110.00 no
C50 C53 H53B 110.00 no
H53B C53 H53C 109.00 no
Fe2 C54 C55 69.6(3) yes
C55 C54 C59 134.6(5) no
C58 C54 C59 118.6(5) no
C55 C54 C58 105.1(5) no
Fe2 C54 C59 137.1(4) yes
Fe2 C54 C58 67.8(3) yes
Fe2 C55 C56 68.4(3) yes
Fe2 C55 C54 70.0(3) yes
C54 C55 C63 132.5(5) no
C56 C55 C63 120.0(5) no
C54 C55 C56 106.7(5) no
Fe2 C55 C63 133.5(4) yes
C55 C56 C57 110.5(5) no
Fe2 C56 C57 71.9(3) yes
Fe2 C56 C55 71.9(3) yes
Fe2 C57 C56 69.0(3) yes
Fe2 C57 C58 68.0(3) yes
C58 C57 C67 125.1(5) no
C56 C57 C67 128.4(6) no
Fe2 C57 C67 137.0(4) yes
C56 C57 C58 105.1(5) no
Fe2 C58 C57 72.2(3) yes
C54 C58 C57 112.5(5) no
Fe2 C58 C54 73.2(3) yes
C60 C59 C62 106.4(5) no
C60 C59 C61 105.9(5) no
C61 C59 C62 109.9(5) no
C54 C59 C60 109.9(5) no
C54 C59 C61 107.4(5) no
C54 C59 C62 116.9(5) no
C55 C63 C64 107.1(5) no
C55 C63 C65 116.0(5) no
C65 C63 C66 105.8(5) no
C64 C63 C66 108.7(5) no
C64 C63 C65 109.5(5) no
C55 C63 C66 109.7(5) no
C57 C67 C70 105.2(5) no
C69 C67 C70 107.3(5) no
C57 C67 C69 111.9(5) no
C57 C67 C68 111.7(5) no
C68 C67 C69 110.8(5) no
C68 C67 C70 109.7(5) no
C57 C56 H56 125.00 no
Fe2 C56 H56 123.00 no
C55 C56 H56 125.00 no
C57 C58 H58 124.00 no
C54 C58 H58 124.00 no
Fe2 C58 H58 123.00 no
H60B C60 H60C 109.00 no
C59 C60 H60A 110.00 no
C59 C60 H60B 109.00 no
H60A C60 H60C 109.00 no
H60A C60 H60B 109.00 no
C59 C60 H60C 109.00 no
C59 C61 H61B 109.00 no
C59 C61 H61A 109.00 no
C59 C61 H61C 110.00 no
H61B C61 H61C 110.00 no
H61A C61 H61C 110.00 no
H61A C61 H61B 109.00 no
C59 C62 H62C 110.00 no
C59 C62 H62B 110.00 no
H62A C62 H62C 109.00 no
H62A C62 H62B 109.00 no
C59 C62 H62A 109.00 no
H62B C62 H62C 109.00 no
H64A C64 H64B 110.00 no
H64A C64 H64C 109.00 no
C63 C64 H64C 109.00 no
C63 C64 H64A 110.00 no
C63 C64 H64B 109.00 no
H64B C64 H64C 109.00 no
C63 C65 H65C 109.00 no
H65A C65 H65B 110.00 no
H65B C65 H65C 109.00 no
C63 C65 H65A 109.00 no
H65A C65 H65C 109.00 no
C63 C65 H65B 110.00 no
C63 C66 H66A 109.00 no
H66B C66 H66C 109.00 no
C63 C66 H66B 109.00 no
C63 C66 H66C 109.00 no
H66A C66 H66C 110.00 no
H66A C66 H66B 110.00 no
C67 C68 H68B 109.00 no
C67 C68 H68C 110.00 no
C67 C68 H68A 109.00 no
H68A C68 H68B 109.00 no
H68B C68 H68C 110.00 no
H68A C68 H68C 109.00 no
C67 C69 H69C 109.00 no
H69A C69 H69B 109.00 no
C67 C69 H69B 109.00 no
H69B C69 H69C 110.00 no
H69A C69 H69C 109.00 no
C67 C69 H69A 109.00 no
H70A C70 H70B 109.00 no
H70A C70 H70C 110.00 no
H70B C70 H70C 109.00 no
C67 C70 H70C 109.00 no
C67 C70 H70A 109.00 no
C67 C70 H70B 109.00 no
Hg1 C1 C2 121.0(4) yes
Hg1 C1 C6 121.1(4) yes
C2 C1 C6 117.9(5) no
Hg2 C2 C3 120.0(4) yes
Hg2 C2 C1 122.3(4) yes
C1 C2 C3 117.7(5) no
F1 C3 C2 119.3(5) yes
F1 C3 C4 117.4(5) yes
C2 C3 C4 123.2(5) no
C3 C4 C5 118.8(5) no
F2 C4 C5 119.9(5) yes
F2 C4 C3 121.3(5) yes
F3 C5 C4 119.6(5) yes
F3 C5 C6 121.4(6) yes
C4 C5 C6 119.0(5) no
F4 C6 C1 120.3(5) yes
F4 C6 C5 116.7(5) yes
C1 C6 C5 123.1(5) no
Hg2 C7 C12 118.5(4) yes
Hg2 C7 C8 122.7(4) yes
C8 C7 C12 118.7(5) no
Hg3 C8 C7 121.6(4) yes
Hg3 C8 C9 118.8(4) yes
C7 C8 C9 119.5(5) no
F5 C9 C10 115.2(6) yes
C8 C9 C10 122.0(6) no
F5 C9 C8 122.7(6) yes
F6 C10 C11 120.9(6) yes
F6 C10 C9 121.1(5) yes
C9 C10 C11 118.0(6) no
F7 C11 C10 119.0(6) yes
F7 C11 C12 120.5(6) yes
C10 C11 C12 120.6(6) no
C7 C12 C11 121.2(5) no
F8 C12 C7 120.9(5) yes
F8 C12 C11 117.9(6) yes
Hg3 C13 C14 122.3(4) yes
Hg3 C13 C18 119.6(4) yes
C14 C13 C18 118.1(5) no
C13 C14 C15 117.7(5) no
Hg1 C14 C13 122.4(4) yes
Hg1 C14 C15 119.8(4) yes
F9 C15 C16 117.9(5) yes
F9 C15 C14 119.3(5) yes
C14 C15 C16 122.8(5) no
F10 C16 C15 120.5(5) yes
F10 C16 C17 120.9(5) yes
C15 C16 C17 118.6(5) no
C16 C17 C18 119.6(5) no
F11 C17 C16 119.2(6) yes
F11 C17 C18 121.2(5) yes
F12 C18 C13 119.5(5) yes
F12 C18 C17 117.4(5) yes
C13 C18 C17 123.1(5) no
Hg4 C19 C20 122.2(4) yes
Hg4 C19 C24 120.0(5) yes
C20 C19 C24 117.8(5) no
Hg5 C20 C19 122.1(4) yes
Hg5 C20 C21 119.6(5) yes
C19 C20 C21 118.3(6) no
F13 C21 C20 120.3(6) yes
F13 C21 C22 116.8(6) yes
C20 C21 C22 122.8(6) no
F14 C22 C21 120.9(6) yes
F14 C22 C23 120.7(6) yes
C21 C22 C23 118.4(6) no
F15 C23 C22 119.8(6) yes
F15 C23 C24 120.5(6) yes
C22 C23 C24 119.7(7) no
F16 C24 C19 119.4(6) yes
F16 C24 C23 117.6(6) yes
C19 C24 C23 122.9(6) no
Hg5 C25 C26 121.1(4) yes
Hg5 C25 C30 119.3(4) yes
C26 C25 C30 119.6(5) no
Hg6 C26 C25 123.3(5) yes
Hg6 C26 C27 117.6(5) yes
C25 C26 C27 119.1(5) no
F17 C27 C26 120.9(6) yes
F17 C27 C28 118.7(7) yes
C26 C27 C28 120.4(7) no
F18 C28 C27 119.4(7) yes
F18 C28 C29 120.9(6) yes
C27 C28 C29 119.7(7) no
F19 C29 C28 118.9(7) yes
F19 C29 C30 121.3(7) yes
C28 C29 C30 119.7(6) no
F20 C30 C25 121.8(5) yes
F20 C30 C29 116.7(6) yes
C25 C30 C29 121.5(6) no
Hg6 C31 C32 122.3(5) yes
Hg6 C31 C36 118.6(5) yes
C32 C31 C36 119.2(6) no
Hg4 C32 C31 120.5(5) yes
Hg4 C32 C33 120.8(5) yes
C31 C32 C33 118.5(6) no
F21 C33 C32 120.9(6) yes
F21 C33 C34 117.5(6) yes
C32 C33 C34 121.6(7) no
F22 C34 C33 120.6(7) yes
F22 C34 C35 120.0(7) yes
C33 C34 C35 119.3(6) no
F23 C35 C34 118.6(6) yes
F23 C35 C36 121.7(6) yes
C34 C35 C36 119.8(6) no
F24 C36 C31 120.3(6) yes
F24 C36 C35 118.1(6) yes
C31 C36 C35 121.6(6) no
Cl1 C71 Cl2 106.9(4) yes
Cl1 C71 H71A 110.00 no
Cl1 C71 H71B 110.00 no
Cl2 C71 H71A 110.00 no
Cl2 C71 H71B 110.00 no
H71A C71 H71B 109.00 no
Cl3 C72 Cl4 113.7(7) yes
Cl3 C72 H72A 109.00 no
Cl3 C72 H72B 109.00 no
Cl4 C72 H72A 109.00 no
Cl4 C72 H72B 109.00 no
H72A C72 H72B 108.00 no
Cl5 C73 Cl6 111.2(4) yes
Cl5 C73 H73A 109.00 no
Cl5 C73 H73B 109.00 no
Cl6 C73 H73A 109.00 no
Cl6 C73 H73B 109.00 no
H73A C73 H73B 108.00 no

loop_
_geom_bond_atom_site_label_1
_geom_bond_atom_site_label_2
_geom_bond_distance
_geom_bond_publ_flag
Hg1 C14 2.079(5) yes
Hg1 C1 2.074(5) yes
Hg2 C2 2.082(5) yes
Hg2 C7 2.070(5) yes
Hg3 C13 2.081(6) yes
Hg3 C8 2.082(6) yes
Hg4 C19 2.073(5) yes
Hg4 C32 2.082(6) yes
Hg5 C20 2.093(6) yes
Hg5 C25 2.102(5) yes
Hg6 C31 2.071(6) yes
Hg6 C26 2.080(6) yes
Fe1 P4 2.365(2) yes
Fe1 C38 2.142(5) yes
Fe1 C39 2.075(6) yes
Fe1 C40 2.120(6) yes
Fe1 C41 2.085(6) yes
Fe1 P5 2.3970(19) yes
Fe1 P3 2.382(2) yes
Fe1 P2 2.398(2) yes
Fe1 C37 2.154(6) yes
Fe1 P1 2.3733(19) yes
Fe2 C58 2.073(6) yes
Fe2 C56 2.089(6) yes
Fe2 C57 2.127(6) yes
Fe2 P10 2.4070(19) yes
Fe2 C54 2.142(6) yes
Fe2 C55 2.135(5) yes
Fe2 P6 2.367(2) yes
Fe2 P7 2.391(2) yes
Fe2 P8 2.378(2) yes
Fe2 P9 2.3873(19) yes
Cl1 C71 1.739(7) yes
Cl2 C71 1.872(9) yes
Cl3 C72 1.743(11) yes
Cl4 C72 1.699(11) yes
Cl5 C73 1.700(8) yes
Cl6 C73 1.794(9) yes
P1 P2 2.114(3) yes
P1 P5 2.097(3) yes
P2 P3 2.101(3) yes
P3 P4 2.105(3) yes
P4 P5 2.109(3) yes
P6 P10 2.100(3) yes
P6 P7 2.100(3) yes
P7 P8 2.105(3) yes
P8 P9 2.114(3) yes
P9 P10 2.097(3) yes
F1 C3 1.352(6) yes
F2 C4 1.347(6) yes
F3 C5 1.346(7) yes
F4 C6 1.359(6) yes
F5 C9 1.353(9) yes
F6 C10 1.336(7) yes
F7 C11 1.356(7) yes
F8 C12 1.333(7) yes
F9 C15 1.348(6) yes
F10 C16 1.338(6) yes
F11 C17 1.364(7) yes
F12 C18 1.370(7) yes
F13 C21 1.363(7) yes
F14 C22 1.338(7) yes
F15 C23 1.345(8) yes
F16 C24 1.349(7) yes
F17 C27 1.351(9) yes
F18 C28 1.354(9) yes
F19 C29 1.339(8) yes
F20 C30 1.347(7) yes
F21 C33 1.349(8) yes
F22 C34 1.343(8) yes
F23 C35 1.335(7) yes
F24 C36 1.327(8) yes
C37 C38 1.472(9) no
C37 C41 1.438(8) no
C37 C42 1.547(9) no
C38 C39 1.424(8) no
C38 C46 1.538(8) no
C39 C40 1.426(8) no
C40 C41 1.387(9) no
C40 C50 1.516(8) no
C42 C44 1.532(8) no
C42 C43 1.555(8) no
C42 C45 1.531(9) no
C46 C49 1.506(10) no
C46 C48 1.547(9) no
C46 C47 1.547(9) no
C50 C51 1.543(9) no
C50 C53 1.561(8) no
C50 C52 1.524(8) no
C39 H39 0.9300 no
C41 H41 0.9300 no
C43 H43C 0.9600 no
C43 H43A 0.9600 no
C43 H43B 0.9600 no
C44 H44C 0.9600 no
C44 H44B 0.9600 no
C44 H44A 0.9600 no
C45 H45B 0.9600 no
C45 H45C 0.9600 no
C45 H45A 0.9600 no
C47 H47B 0.9600 no
C47 H47C 0.9600 no
C47 H47A 0.9600 no
C48 H48B 0.9600 no
C48 H48A 0.9600 no
C48 H48C 0.9600 no
C49 H49A 0.9600 no
C49 H49B 0.9600 no
C49 H49C 0.9600 no
C51 H51C 0.9600 no
C51 H51A 0.9600 no
C51 H51B 0.9600 no
C52 H52A 0.9600 no
C52 H52C 0.9600 no
C52 H52B 0.9600 no
C53 H53B 0.9600 no
C53 H53C 0.9600 no
C53 H53A 0.9600 no
C54 C55 1.477(9) no
C54 C59 1.527(9) no
C54 C58 1.409(8) no
C55 C63 1.551(8) no
C55 C56 1.438(8) no
C56 C57 1.412(8) no
C57 C58 1.431(9) no
C57 C67 1.517(8) no
C59 C61 1.551(8) no
C59 C60 1.537(10) no
C59 C62 1.525(8) no
C63 C64 1.532(9) no
C63 C66 1.532(9) no
C63 C65 1.552(9) no
C67 C70 1.553(8) no
C67 C69 1.524(8) no
C67 C68 1.531(10) no
C56 H56 0.9300 no
C58 H58 0.9300 no
C60 H60A 0.9600 no
C60 H60B 0.9600 no
C60 H60C 0.9600 no
C61 H61A 0.9600 no
C61 H61C 0.9600 no
C61 H61B 0.9600 no
C62 H62C 0.9600 no
C62 H62B 0.9600 no
C62 H62A 0.9600 no
C64 H64C 0.9600 no
C64 H64B 0.9600 no
C64 H64A 0.9600 no
C65 H65C 0.9600 no
C65 H65B 0.9600 no
C65 H65A 0.9600 no
C66 H66B 0.9600 no
C66 H66C 0.9600 no
C66 H66A 0.9600 no
C68 H68C 0.9600 no
C68 H68A 0.9600 no
C68 H68B 0.9600 no
C69 H69B 0.9600 no
C69 H69A 0.9600 no
C69 H69C 0.9600 no
C70 H70C 0.9600 no
C70 H70A 0.9600 no
C70 H70B 0.9600 no
C1 C2 1.419(8) no
C1 C6 1.363(8) no
C2 C3 1.386(8) no
C3 C4 1.363(8) no
C4 C5 1.373(9) no
C5 C6 1.390(8) no
C7 C12 1.388(9) no
C7 C8 1.394(8) no
C8 C9 1.372(9) no
C9 C10 1.408(10) no
C10 C11 1.368(10) no
C11 C12 1.391(10) no
C13 C18 1.368(8) no
C13 C14 1.402(8) no
C14 C15 1.395(8) no
C15 C16 1.365(8) no
C16 C17 1.366(8) no
C17 C18 1.364(9) no
C19 C20 1.422(9) no
C19 C24 1.378(9) no
C20 C21 1.379(10) no
C21 C22 1.398(10) no
C22 C23 1.364(10) no
C23 C24 1.386(11) no
C25 C26 1.381(9) no
C25 C30 1.369(9) no
C26 C27 1.397(10) no
C27 C28 1.387(10) no
C28 C29 1.367(11) no
C29 C30 1.377(10) no
C31 C32 1.409(9) no
C31 C36 1.384(11) no
C32 C33 1.381(10) no
C33 C34 1.392(11) no
C34 C35 1.380(10) no
C35 C36 1.373(10) no
C71 H71B 0.9700 no
C71 H71A 0.9700 no
C72 H72B 0.9700 no
C72 H72A 0.9700 no
C73 H73A 0.9700 no
C73 H73B 0.9700 no

loop_
_geom_contact_atom_site_label_1
_geom_contact_atom_site_label_2
_geom_contact_distance
_geom_contact_site_symmetry_2
_geom_contact_publ_flag
Hg1 C51 3.429(7) . no
Hg1 P1 3.1999(18) . no
Hg2 P1 3.4143(17) . no
Hg2 C20 3.444(7) 1_554 no
Hg2 P8 3.408(2) 1_554 no
Hg4 P6 3.2560(18) 1_655 no
Hg4 C68 3.389(7) 1_655 no
Hg5 P6 3.3922(18) 1_655 no
Hg6 F2 3.122(4) 1_556 no
Fe1 H45A 3.3700 . no
Fe2 H60A 3.4000 . no
Cl2 F12 3.394(5) 1_556 no
Cl2 F5 3.193(5) 1_556 no
Cl3 F22 3.394(5) 2_646 no
Cl4 F14 3.241(5) 1_455 no
Cl5 F10 3.196(4) 1_455 no
Cl5 F15 3.397(5) 1_455 no
Cl6 C11 3.611(8) 1_556 no
Cl6 P7 3.743(3) . no
Cl6 F23 3.205(5) 2_646 no
Cl6 C12 3.568(8) 1_556 no
Cl6 P5 3.658(3) 1_556 no
Cl2 H48A 3.0000 1_556 no
Cl2 H72A 2.8700 . no
Cl4 H73A 2.7800 . no
P1 P4 3.386(3) . no
P1 C39 3.363(6) . no
P1 Hg1 3.1999(18) . no
P1 C40 3.630(6) . no
P1 P3 3.368(3) . no
P1 Hg2 3.4143(17) . no
P2 P4 3.431(3) . no
P2 C51 3.676(7) . no
P2 C52 3.693(6) . no
P2 P5 3.441(3) . no
P2 C41 3.578(6) . no
P2 P8 3.684(2) 1_554 no
P2 C50 3.698(6) . no
P2 C40 3.333(6) . no
P3 P7 3.679(2) 1_554 no
P3 P5 3.401(3) . no
P3 P1 3.368(3) . no
P3 C37 3.666(6) . no
P3 C41 3.357(6) . no
P3 Hg5 3.3444(19) 1_454 no
P4 C37 3.396(6) . no
P4 F13 3.370(4) 1_454 no
P4 P1 3.386(3) . no
P4 P2 3.431(3) . no
P4 C38 3.650(6) . no
P4 C73 3.685(7) 1_554 no
P5 C48 3.443(6) . no
P5 C39 3.646(6) . no
P5 P2 3.441(3) . no
P5 C38 3.432(6) . no
P5 P3 3.401(3) . no
P5 Cl6 3.658(3) 1_554 no
P6 C57 3.642(6) . no
P6 C56 3.342(6) . no
P6 P8 3.375(3) . no
P6 Hg5 3.3922(18) 1_455 no
P6 Hg4 3.2560(18) 1_455 no
P6 P9 3.377(3) . no
P7 P3 3.679(2) 1_556 no
P7 Cl6 3.743(3) . no
P7 C73 3.695(8) . no
P7 C58 3.616(6) . no
P7 C67 3.698(6) . no
P7 P9 3.420(3) . no
P7 C57 3.332(6) . no
P7 C69 3.658(7) . no
P7 C68 3.679(7) . no
P7 P10 3.431(3) . no
P8 C54 3.665(6) . no
P8 P2 3.684(2) 1_556 no
P8 C58 3.331(6) . no
P8 P10 3.411(3) . no
P8 P6 3.375(3) . no
P8 Hg2 3.408(2) 1_556 no
P9 F1 3.347(4) 1_556 no
P9 P6 3.377(3) . no
P9 C54 3.405(6) . no
P9 P7 3.420(3) . no
P9 C3 3.585(7) 1_556 no
P10 F11 3.312(4) 2_656 no
P10 C55 3.432(6) . no
P10 C56 3.691(6) . no
P10 P7 3.431(3) . no
P10 P8 3.411(3) . no
P10 C65 3.454(6) . no
P1 H51C 3.1700 . no
P2 H51C 2.9100 . no
P2 H52A 2.9300 . no
P3 H45A 2.8800 . no
P4 H73A 3.1900 1_554 no
P4 H44C 2.9800 . no
P5 H48A 2.6300 . no
P7 H73B 2.9200 . no
P7 H69C 2.8700 . no
P7 H68A 2.9100 . no
P8 H60A 2.9500 . no
P9 H62C 2.8800 . no
P10 H65C 2.8500 . no
P10 H66C 3.1800 . no
F1 F2 2.686(5) . no
F1 P9 3.347(4) 1_554 no
F1 C60 3.021(8) 1_554 no
F1 C62 3.355(6) 1_554 no
F2 F3 2.708(4) . no
F2 Hg6 3.122(4) 1_554 no
F2 F1 2.686(5) . no
F3 Cl3 3.242(3) 2_656 no
F3 Cl4 3.385(4) 2_656 no
F3 C27 3.353(8) 1_554 no
F3 C72 3.277(11) 2_656 no
F3 F2 2.708(4) . no
F3 F4 2.703(5) . no
F4 F3 2.703(5) . no
F4 C70 3.216(7) 1_655 no
F4 C51 3.321(8) . no
F5 F6 2.675(6) . no
F5 Cl2 3.193(5) 1_554 no
F5 C71 3.182(8) 1_554 no
F6 F23 2.899(7) 2_645 no
F6 F5 2.675(6) . no
F6 C62 3.348(7) 2_645 no
F6 F7 2.711(6) . no
F7 C43 3.317(7) 1_554 no
F7 F6 2.711(6) . no
F7 F8 2.701(5) . no
F8 C60 3.289(9) 1_554 no
F8 F7 2.701(5) . no
F9 F10 2.675(5) . no
F10 F9 2.675(5) . no
F10 F11 2.718(5) . no
F10 Cl5 3.196(4) 1_655 no
F11 F17 3.086(6) 2_746 no
F11 F10 2.718(5) . no
F11 F12 2.701(6) . no
F11 P10 3.312(4) 2_646 no
F11 Hg6 3.174(4) 2_746 no
F12 Cl2 3.394(5) 1_554 no
F12 F11 2.701(6) . no
F12 C28 3.273(9) 2_746 no
F12 C71 3.238(8) 1_554 no
F12 C27 3.043(8) 2_746 no
F12 F17 2.738(6) 2_746 no
F13 F14 2.701(5) . no
F14 F15 2.715(6) . no
F14 F13 2.701(5) . no
F15 F16 2.695(5) . no
F15 F14 2.715(6) . no
F15 C9 3.305(9) 1_556 no
F15 C10 3.301(9) 1_556 no
F15 Cl5 3.397(5) 1_655 no
F16 F15 2.695(5) . no
F16 C53 3.066(7) . no
F16 C68 3.313(9) 1_655 no
F17 F18 2.701(6) . no
F18 F17 2.701(6) . no
F18 F19 2.710(6) . no
F19 F18 2.710(6) . no
F19 F20 2.677(5) . no
F20 F19 2.677(5) . no
F21 F22 2.699(6) . no
F22 Cl3 3.394(5) 2_656 no
F22 C72 3.061(12) 2_656 no
F22 F21 2.699(6) . no
F22 F23 2.690(6) . no
F23 F22 2.690(6) . no
F23 F6 2.899(7) 2_655 no
F23 C10 3.273(9) 2_655 no
F23 F24 2.699(6) . no
F24 F23 2.699(6) . no
F1 H62C 2.8200 1_554 no
F1 H60A 2.5200 1_554 no
F1 H60B 2.7200 1_554 no
F2 H47A 2.8500 2_655 no
F2 H48C 2.6400 2_655 no
F4 H70A 2.7500 1_655 no
F5 H71B 2.8000 1_554 no
F6 H62A 2.6100 2_645 no
F7 H43B 2.8200 1_554 no
F8 H53A 2.7500 1_554 no
F8 H60A 2.8500 1_554 no
F9 H51A 2.7900 . no
F9 H70B 2.7300 1_655 no
F10 H66B 2.6300 2_646 no
F11 H65C 2.5400 2_646 no
F12 H71B 2.7600 1_554 no
F15 H64C 2.5600 2_646 no
F16 H53B 2.8000 . no
F16 H68B 2.8700 1_655 no
F16 H53C 2.6200 . no
F21 H52B 2.8500 . no
F21 H60B 2.8700 . no
F21 H53B 2.6800 . no
F21 H68C 2.8300 1_655 no
F22 H71A 2.8500 2_656 no
F22 H72A 2.8200 2_656 no
F22 H72B 2.6800 2_656 no
F22 H61B 2.8100 . no
C3 P9 3.585(7) 1_554 no
C4 C26 3.480(9) 1_554 no
C5 C25 3.427(10) 1_554 no
C5 C26 3.404(10) 1_554 no
C6 C25 3.553(9) 1_554 no
C7 C24 3.575(9) 1_554 no
C7 C23 3.361(9) 1_554 no
C8 C22 3.422(10) 1_554 no
C8 C23 3.462(9) 1_554 no
C9 F15 3.305(9) 1_554 no
C10 F15 3.301(9) 1_554 no
C10 F23 3.273(9) 2_645 no
C11 Cl6 3.611(8) 1_554 no
C12 Cl6 3.568(8) 1_554 no
C17 F17 3.206(8) 2_746 no
C18 C49 3.476(10) . no
C18 F17 3.042(7) 2_746 no
C20 Hg2 3.444(7) 1_556 no
C22 C8 3.422(10) 1_556 no
C23 C7 3.361(9) 1_556 no
C23 C8 3.462(9) 1_556 no
C24 C7 3.575(9) 1_556 no
C25 C5 3.427(10) 1_556 no
C25 C6 3.553(9) 1_556 no
C26 C5 3.404(10) 1_556 no
C26 C4 3.480(9) 1_556 no
C27 F3 3.353(8) 1_556 no
C36 C66 3.476(10) 1_655 no
C37 C40 2.337(8) . no
C37 C39 2.306(9) . no
C37 C46 2.758(8) . no
C37 P3 3.666(6) . no
C37 P4 3.396(6) . no
C38 P4 3.650(6) . no
C38 C42 2.785(9) . no
C38 C41 2.320(8) . no
C38 C40 2.352(8) . no
C38 P5 3.432(6) . no
C39 C37 2.306(9) . no
C39 C41 2.244(9) . no
C39 C46 2.573(8) . no
C39 C50 2.638(8) . no
C39 P5 3.646(6) . no
C39 P1 3.363(6) . no
C40 P1 3.630(6) . no
C40 C37 2.337(8) . no
C40 P2 3.333(6) . no
C40 C38 2.352(8) . no
C41 P2 3.578(6) . no
C41 C50 2.582(9) . no
C41 C42 2.565(8) . no
C41 C39 2.244(9) . no
C41 P3 3.357(6) . no
C41 C38 2.320(8) . no
C43 F7 3.317(7) 1_556 no
C43 F24 3.245(7) 2_646 no
C44 F17 3.178(7) 2_646 no
C44 C48 3.303(10) . no
C45 F13 3.178(6) 1_454 no
C45 F20 3.184(9) 1_454 no
C48 P5 3.443(6) . no
C48 C44 3.303(10) . no
C49 C18 3.476(10) . no
C51 F4 3.321(8) . no
C51 P2 3.676(7) . no
C51 Hg1 3.429(7) . no
C52 P2 3.693(6) . no
C53 F16 3.066(7) . no
C54 C57 2.361(8) . no
C54 C63 2.771(8) . no
C54 P8 3.665(6) . no
C54 P9 3.405(6) . no
C54 C56 2.339(9) . no
C55 C59 2.771(9) . no
C55 P10 3.432(6) . no
C55 C58 2.290(8) . no
C55 C57 2.342(8) . no
C56 P10 3.691(6) . no
C56 C67 2.637(8) . no
C56 C54 2.339(9) . no
C56 C58 2.256(9) . no
C56 C63 2.589(8) . no
C56 P6 3.342(6) . no
C57 P6 3.642(6) . no
C57 C54 2.361(8) . no
C57 P7 3.332(6) . no
C57 C55 2.342(8) . no
C58 C67 2.617(9) . no
C58 C56 2.256(9) . no
C58 P8 3.331(6) . no
C58 C59 2.525(8) . no
C58 C55 2.290(8) . no
C58 P7 3.616(6) . no
C60 F8 3.289(9) 1_556 no
C60 F1 3.021(8) 1_556 no
C61 F19 3.290(8) 1_454 no
C62 F6 3.348(7) 2_655 no
C62 C65 3.327(9) . no
C62 F1 3.355(6) 1_556 no
C65 P10 3.454(6) . no
C65 C62 3.327(9) . no
C66 C36 3.476(10) 1_455 no
C68 P7 3.679(7) . no
C68 Hg4 3.389(7) 1_455 no
C68 F16 3.313(9) 1_455 no
C69 P7 3.658(7) . no
C70 F4 3.216(7) 1_455 no
C71 F5 3.182(8) 1_556 no
C71 F12 3.238(8) 1_556 no
C72 F22 3.061(12) 2_646 no
C73 P7 3.695(8) . no
C73 P4 3.685(7) 1_556 no
C13 H49A 2.9300 . no
C18 H49A 3.0100 . no
C31 H66C 2.9500 1_655 no
C32 H60B 2.9300 . no
C33 H60B 2.8400 . no
C34 H61B 3.0500 . no
C36 H66C 3.1000 1_655 no
C37 H41 2.1100 . no
C37 H47B 3.1000 . no
C38 H39 2.1000 . no
C39 H53C 2.9400 . no
C39 H51A 2.8600 . no
C39 H49C 2.6200 . no
C39 H49A 2.7200 . no
C40 H41 2.0600 . no
C40 H39 2.1000 . no
C41 H43B 2.8300 . no
C41 H53A 3.0800 . no
C41 H45A 2.8200 . no
C41 H45B 2.6800 . no
C41 H52C 2.7100 . no
C41 H52A 3.0900 . no
C43 H47B 2.9300 . no
C44 H47B 3.0000 . no
C44 H48B 2.4400 . no
C45 H41 2.5600 . no
C46 H44B 3.0800 . no
C47 H44B 2.9800 . no
C47 H43C 2.8400 . no
C48 H44B 2.7500 . no
C48 H44C 3.0900 . no
C49 H39 2.4900 . no
C51 H39 2.9900 . no
C52 H41 2.7400 . no
C54 H58 2.0700 . no
C54 H65B 3.0700 . no
C55 H56 2.1100 . no
C56 H70A 3.0000 . no
C56 H68C 2.8200 . no
C56 H66A 2.6700 . no
C56 H66C 2.7200 . no
C57 H56 2.0900 . no
C57 H58 2.1000 . no
C58 H60C 2.7000 . no
C58 H61A 2.9000 . no
C58 H70C 3.0500 . no
C58 H69A 2.7800 . no
C58 H60A 2.7600 . no
C58 H69C 3.0200 . no
C60 H58 2.5100 . no
C61 H64B 2.9100 . no
C62 H65B 2.4600 . no
C64 H61C 2.8600 . no
C65 H62A 2.7300 . no
C66 H56 2.5000 . no
C68 H56 2.9600 . no
C69 H58 2.7500 . no
H39 H51A 2.4400 . no
H39 H49C 2.1700 . no
H39 C51 2.9900 . no
H39 H49A 2.3000 . no
H39 C49 2.4900 . no
H41 C52 2.7400 . no
H41 H45A 2.5200 . no
H41 H45B 2.1500 . no
H41 C45 2.5600 . no
H41 H52C 2.2500 . no
H43A H45C 2.5900 . no
H43A H44A 2.6000 . no
H43B H69A 2.5200 . no
H43B F7 2.8200 1_556 no
H43B C41 2.8300 . no
H43B H45B 2.3600 . no
H43C H44B 2.4800 . no
H43C F24 2.6600 2_646 no
H43C C47 2.8400 . no
H43C H47B 2.1200 . no
H44A F17 2.8000 2_646 no
H44A H45C 2.3000 . no
H44A C17 3.0800 1_455 no
H44A H43A 2.6000 . no
H44B C48 2.7500 . no
H44B C47 2.9800 . no
H44B H47B 2.2200 . no
H44B C46 3.0800 . no
H44B H43C 2.4800 . no
H44B H48B 1.9100 . no
H44C P4 2.9800 . no
H44C H48B 2.2200 . no
H44C C48 3.0900 . no
H45A H41 2.5200 . no
H45A C41 2.8200 . no
H45A P3 2.8800 . no
H45A F20 2.8400 1_454 no
H45A Fe1 3.3700 . no
H45A F13 2.6000 1_454 no
H45B H41 2.1500 . no
H45B C41 2.6800 . no
H45B F20 2.7100 1_454 no
H45B H43B 2.3600 . no
H45C C14 2.9400 1_455 no
H45C C15 2.8400 1_455 no
H45C H43A 2.5900 . no
H45C H44A 2.3000 . no
H47A F2 2.8500 2_645 no
H47A H49B 2.4500 . no
H47A H48C 2.4800 . no
H47B H48B 2.5500 . no
H47B C44 3.0000 . no
H47B C37 3.1000 . no
H47B H43C 2.1200 . no
H47B H44B 2.2200 . no
H47B C43 2.9300 . no
H47C H49C 2.4700 . no
H48A H49A 2.4800 . no
H48A Cl2 3.0000 1_554 no
H48A P5 2.6300 . no
H48B H44B 1.9100 . no
H48B H47B 2.5500 . no
H48B H44C 2.2200 . no
H48B C44 2.4400 . no
H48C H47A 2.4800 . no
H48C F2 2.6400 2_645 no
H48C H49B 2.4000 . no
H49A C18 3.0100 . no
H49A C39 2.7200 . no
H49A C13 2.9300 . no
H49A H48A 2.4800 . no
H49A H39 2.3000 . no
H49B H47A 2.4500 . no
H49B H48C 2.4000 . no
H49C C39 2.6200 . no
H49C H47C 2.4700 . no
H49C H39 2.1700 . no
H51A C39 2.8600 . no
H51A F9 2.7900 . no
H51A H39 2.4400 . no
H51A H53C 2.4800 . no
H51B H52B 2.4800 . no
H51B H53B 2.5100 . no
H51C P2 2.9100 . no
H51C H52A 2.5400 . no
H51C P1 3.1700 . no
H52A C41 3.0900 . no
H52A P2 2.9300 . no
H52A Cl1 3.0900 2_656 no
H52A H51C 2.5400 . no
H52B F21 2.8500 . no
H52B H51B 2.4800 . no
H52B H53B 2.4700 . no
H52C H41 2.2500 . no
H52C H53A 2.5300 . no
H52C C41 2.7100 . no
H53A H52C 2.5300 . no
H53A C41 3.0800 . no
H53A F8 2.7500 1_556 no
H53B F16 2.8000 . no
H53B H51B 2.5100 . no
H53B H52B 2.4700 . no
H53B F21 2.6800 . no
H53C H51A 2.4800 . no
H53C F16 2.6200 . no
H53C C39 2.9400 . no
H56 H68C 2.4100 . no
H56 C66 2.5000 . no
H56 H66C 2.3200 . no
H56 H66A 2.1900 . no
H56 C68 2.9600 . no
H58 H60A 2.4200 . no
H58 H60C 2.1700 . no
H58 C69 2.7500 . no
H58 C60 2.5100 . no
H58 H69A 2.3300 . no
H60A C58 2.7600 . no
H60A F8 2.8500 1_556 no
H60A F1 2.5200 1_556 no
H60A P8 2.9500 . no
H60A H58 2.4200 . no
H60A Fe2 3.4000 . no
H60B C33 2.8400 . no
H60B H61B 2.5300 . no
H60B C32 2.9300 . no
H60B F21 2.8700 . no
H60B H62B 2.2000 . no
H60B F1 2.7200 1_556 no
H60C H61B 2.5900 . no
H60C H58 2.1700 . no
H60C C58 2.7000 . no
H60C H61A 2.4100 . no
H61A H60C 2.4100 . no
H61A F19 2.5700 1_454 no
H61A C58 2.9000 . no
H61B H62B 2.5900 . no
H61B H60C 2.5900 . no
H61B C34 3.0500 . no
H61B H60B 2.5300 . no
H61B F22 2.8100 . no
H61C C64 2.8600 . no
H61C H64B 2.0900 . no
H61C H62A 2.4600 . no
H62A F6 2.6100 2_655 no
H62A H65B 1.9700 . no
H62A H61C 2.4600 . no
H62A H64B 2.4700 . no
H62A C65 2.7300 . no
H62B H61B 2.5900 . no
H62B H60B 2.2000 . no
H62C H65B 2.2400 . no
H62C F1 2.8200 1_556 no
H62C P9 2.8800 . no
H64A H66A 2.5000 . no
H64B H62A 2.4700 . no
H64B C61 2.9100 . no
H64B H61C 2.0900 . no
H64C H65A 2.4100 . no
H64C F15 2.5600 2_656 no
H64C H66B 2.4900 . no
H65A H66B 2.5900 . no
H65A H64C 2.4100 . no
H65B H62C 2.2400 . no
H65B H62A 1.9700 . no
H65B C54 3.0700 . no
H65B C62 2.4600 . no
H65C F11 2.5400 2_656 no
H65C H66C 2.4000 . no
H65C P10 2.8500 . no
H65C H66B 2.4900 . no
H66A H56 2.1900 . no
H66A H64A 2.5000 . no
H66A C56 2.6700 . no
H66A Cl3 2.9900 2_556 no
H66B F10 2.6300 2_656 no
H66B H65C 2.4900 . no
H66B H64C 2.4900 . no
H66B H65A 2.5900 . no
H66B Cl5 3.0800 2_556 no
H66C H65C 2.4000 . no
H66C H56 2.3200 . no
H66C P10 3.1800 . no
H66C C56 2.7200 . no
H66C C31 2.9500 1_455 no
H66C C36 3.1000 1_455 no
H68A P7 2.9100 . no
H68B H70B 2.5300 . no
H68B F16 2.8700 1_455 no
H68B H69B 2.4600 . no
H68C F21 2.8300 1_455 no
H68C H70A 2.5100 . no
H68C H56 2.4100 . no
H68C C56 2.8200 . no
H69A H58 2.3300 . no
H69A H43B 2.5200 . no
H69A H70C 2.4100 . no
H69A C58 2.7800 . no
H69B H70B 2.5100 . no
H69B H68B 2.4600 . no
H69C C58 3.0200 . no
H69C P7 2.8700 . no
H70A H68C 2.5100 . no
H70A C56 3.0000 . no
H70A F4 2.7500 1_455 no
H70A Cl3 3.0200 2_556 no
H70B H69B 2.5100 . no
H70B F9 2.7300 1_455 no
H70B H68B 2.5300 . no
H70C C58 3.0500 . no
H70C H69A 2.4100 . no
H70C F20 2.7800 1_454 no
H70C F19 2.8600 1_454 no
H71A F22 2.8500 2_646 no
H71B F12 2.7600 1_556 no
H71B F5 2.8000 1_556 no
H72A Cl2 2.8700 . no
H72A F22 2.8200 2_646 no
H72B F22 2.6800 2_646 no
H73A Cl4 2.7800 . no
H73A P4 3.1900 1_556 no
H73B P7 2.9200 . no

loop_
_geom_hbond_atom_site_label_D
_geom_hbond_atom_site_label_H
_geom_hbond_atom_site_label_A
_geom_hbond_distance_DH
_geom_hbond_distance_HA
_geom_hbond_distance_DA
_geom_hbond_angle_DHA
_geom_hbond_site_symmetry_A
_geom_hbond_publ_flag
C48 H48A P5 0.9600 2.6300 3.443(6) 143.00 . yes
C60 H60A F1 0.9600 2.5200 3.021(8) 113.00 1_556 yes
C65 H65C P10 0.9600 2.8500 3.454(6) 122.00 . yes
C65 H65C F11 0.9600 2.5400 3.457(8) 159.00 2_656 yes
C69 H69C P7 0.9600 2.8700 3.658(7) 140.00 . yes
C73 H73A Cl4 0.9700 2.7800 3.715(8) 163.00 . yes

loop_
_geom_torsion_atom_site_label_1
_geom_torsion_atom_site_label_2
_geom_torsion_atom_site_label_3
_geom_torsion_atom_site_label_4
_geom_torsion
_geom_torsion_publ_flag
P3 Fe1 P1 P2 39.18(8) no
P4 Fe1 P1 P2 91.81(8) no
P5 Fe1 P1 P2 129.94(10) no
C38 Fe1 P1 P2 -155.93(19) no
C39 Fe1 P1 P2 -122.13(16) no
C40 Fe1 P1 P2 -82.50(17) no
C41 Fe1 P1 P2 -63.2(3) no
P2 Fe1 P1 P5 -129.94(10) no
P3 Fe1 P1 P5 -90.76(8) no
P4 Fe1 P1 P5 -38.13(8) no
C38 Fe1 P1 P5 74.14(19) no
C39 Fe1 P1 P5 107.93(16) no
C40 Fe1 P1 P5 147.57(17) no
C41 Fe1 P1 P5 166.9(3) no
P1 Fe1 C38 C39 60.1(4) no
P2 Fe1 C38 C39 -7.6(7) no
P3 Fe1 C38 C39 -146.8(3) no
P4 Fe1 C38 C39 163.4(3) no
P5 Fe1 C38 C39 110.3(3) no
C37 Fe1 C38 C39 -117.0(5) no
P3 Fe1 P2 P1 -126.87(9) no
P4 Fe1 P2 P1 -89.87(8) no
P5 Fe1 P2 P1 -37.28(8) no
C37 Fe1 P2 P1 165.2(3) no
C38 Fe1 P2 P1 81.6(5) no
C39 Fe1 P2 P1 76.0(2) no
C40 Fe1 P2 P1 108.53(18) no
C41 Fe1 P2 P1 146.19(19) no
P1 Fe1 P2 P3 126.87(9) no
P4 Fe1 P2 P3 36.99(8) no
P5 Fe1 P2 P3 89.58(8) no
C37 Fe1 P2 P3 -67.9(3) no
C38 Fe1 P2 P3 -151.5(5) no
C39 Fe1 P2 P3 -157.1(2) no
C40 Fe1 P2 P3 -124.61(18) no
C41 Fe1 P2 P3 -86.94(19) no
P5 Fe1 C37 C41 177.6(3) no
C38 Fe1 C37 C41 117.8(5) no
C39 Fe1 C37 C41 79.6(4) no
P1 Fe1 P3 P2 -39.46(8) no
P4 Fe1 P3 P2 -130.85(10) no
P5 Fe1 P3 P2 -91.61(8) no
C37 Fe1 P3 P2 143.51(17) no
C38 Fe1 P3 P2 163.1(3) no
C39 Fe1 P3 P2 74.8(5) no
C40 Fe1 P3 P2 71.2(2) no
C41 Fe1 P3 P2 104.30(17) no
P1 Fe1 P3 P4 91.39(8) no
P2 Fe1 P3 P4 130.85(10) no
P5 Fe1 P3 P4 39.23(8) no
C37 Fe1 P3 P4 -85.64(17) no
C38 Fe1 P3 P4 -66.0(3) no
C39 Fe1 P3 P4 -154.3(5) no
C40 Fe1 P3 P4 -158.0(2) no
C41 Fe1 P3 P4 -124.85(18) no
P3 Fe1 C39 C40 -5.0(7) no
P4 Fe1 C39 C40 -148.2(3) no
P5 Fe1 C39 C40 160.7(3) no
P1 Fe1 P4 P3 -89.32(8) no
P2 Fe1 P4 P3 -36.71(8) no
P5 Fe1 P4 P3 -127.20(10) no
C37 Fe1 P4 P3 106.75(17) no
C38 Fe1 P4 P3 146.42(19) no
C39 Fe1 P4 P3 164.8(3) no
C41 Fe1 P4 P3 73.29(19) no
P1 Fe1 P4 P5 37.88(8) no
P2 Fe1 P4 P5 90.49(9) no
P3 Fe1 P4 P5 127.20(10) no
C37 Fe1 P4 P5 -126.05(17) no
C38 Fe1 P4 P5 -86.38(19) no
C39 Fe1 P4 P5 -68.0(3) no
C41 Fe1 P4 P5 -159.51(19) no
C41 Fe1 C40 C39 117.5(5) no
P1 Fe1 C40 C41 161.4(3) no
P2 Fe1 C40 C41 109.2(3) no
P2 Fe1 P5 P1 37.54(8) no
P3 Fe1 P5 P1 89.69(8) no
P4 Fe1 P5 P1 128.98(10) no
C37 Fe1 P5 P1 -158.6(2) no
C38 Fe1 P5 P1 -124.42(18) no
C39 Fe1 P5 P1 -85.35(19) no
C40 Fe1 P5 P1 -63.6(3) no
P1 Fe1 P5 P4 -128.98(10) no
P2 Fe1 P5 P4 -91.44(9) no
P3 Fe1 P5 P4 -39.28(8) no
C37 Fe1 P5 P4 72.4(2) no
C38 Fe1 P5 P4 106.60(19) no
C39 Fe1 P5 P4 145.67(19) no
C40 Fe1 P5 P4 167.4(3) no
P2 Fe1 C37 C38 -147.3(3) no
P3 Fe1 C37 C38 162.5(3) no
P4 Fe1 C37 C38 109.5(3) no
P5 Fe1 C37 C38 59.7(3) no
C39 Fe1 C37 C38 -38.3(3) no
C40 Fe1 C37 C38 -81.9(3) no
C41 Fe1 C37 C38 -117.8(5) no
P2 Fe1 C37 C41 -29.4(5) no
P3 Fe1 C37 C41 -79.6(3) no
P4 Fe1 C37 C41 -132.7(3) no
P1 Fe1 C40 C39 -81.2(3) no
P2 Fe1 C40 C39 -133.4(3) no
P3 Fe1 C40 C39 178.0(3) no
C40 Fe1 C37 C41 36.0(3) no
P2 Fe1 C37 C42 78.9(6) no
P3 Fe1 C37 C42 28.7(6) no
P4 Fe1 C37 C42 -24.4(5) no
P5 Fe1 C37 C42 -74.1(6) no
C38 Fe1 C37 C42 -133.9(7) no
C39 Fe1 C37 C42 -172.1(6) no
C40 Fe1 C37 C42 144.3(6) no
C41 Fe1 C37 C42 108.3(7) no
P3 Fe1 C41 C40 -130.5(3) no
P4 Fe1 C41 C40 179.4(3) no
C37 Fe1 C41 C40 120.3(5) no
C38 Fe1 C41 C40 82.0(4) no
C39 Fe1 C41 C40 38.6(3) no
C41 Fe1 C39 C38 82.5(4) no
P1 Fe1 C39 C40 108.0(3) no
P2 Fe1 C39 C40 56.9(4) no
P2 Fe1 C38 C46 -119.3(6) no
P3 Fe1 C38 C46 101.5(6) no
P4 Fe1 C38 C46 51.7(6) no
C37 Fe1 C39 C40 -81.1(4) no
C38 Fe1 C39 C40 -120.0(5) no
C41 Fe1 C39 C40 -37.5(3) no
C40 Fe1 C38 C46 -148.7(7) no
C41 Fe1 C38 C46 169.3(7) no
C38 Fe1 C40 C41 -80.8(4) no
C39 Fe1 C40 C41 -117.5(5) no
P1 Fe1 C40 C50 41.0(6) no
P2 Fe1 C40 C50 -11.2(6) no
P3 Fe1 C40 C50 -59.8(7) no
C40 Fe1 C38 C39 -37.0(3) no
P1 Fe1 C38 C37 177.1(3) no
P2 Fe1 C38 C37 109.3(5) no
P3 Fe1 C38 C37 -29.8(4) no
P4 Fe1 C38 C37 -79.6(3) no
P5 Fe1 C38 C37 -132.8(3) no
C39 Fe1 C38 C37 117.0(5) no
C40 Fe1 C38 C37 80.0(3) no
C41 Fe1 C38 C37 37.9(3) no
C37 Fe1 C40 C41 -37.0(3) no
P1 Fe1 C39 C38 -132.0(3) no
P2 Fe1 C39 C38 176.9(3) no
P3 Fe1 C39 C38 115.1(5) no
P4 Fe1 C39 C38 -28.2(5) no
P5 Fe1 C39 C38 -79.3(3) no
C37 Fe1 C39 C38 38.9(3) no
C41 Fe1 C38 C39 -79.0(4) no
P1 Fe1 C38 C46 -51.6(7) no
C38 Fe1 C40 C50 158.8(7) no
C39 Fe1 C40 C50 122.2(8) no
C41 Fe1 C40 C50 -120.4(7) no
P5 Fe1 C38 C46 -1.4(6) no
C37 Fe1 C38 C46 131.4(7) no
C39 Fe1 C38 C46 -111.7(7) no
C39 Fe1 C41 C37 -81.7(4) no
P3 Fe1 C40 C41 60.6(3) no
P5 Fe1 C40 C41 -150.7(3) no
C40 Fe1 C41 C37 -120.3(5) no
P1 Fe1 C41 C40 -30.5(4) no
P2 Fe1 C41 C40 -77.9(3) no
P4 Fe1 C41 C37 59.1(4) no
C40 Fe1 C39 C38 120.0(5) no
P5 Fe1 C40 C50 88.9(6) no
P5 Fe1 C40 C39 -33.2(5) no
P1 Fe1 C41 C37 -150.8(3) no
P2 Fe1 C41 C37 161.8(3) no
P3 Fe1 C41 C37 109.2(3) no
C38 Fe1 C40 C39 36.7(4) no
C38 Fe1 C41 C37 -38.3(3) no
C37 Fe1 C40 C39 80.5(4) no
C37 Fe1 C40 C50 -157.3(7) no
P10 Fe2 C55 C54 129.7(3) no
P6 Fe2 C55 C56 -61.5(3) no
C57 Fe2 C55 C54 -81.6(3) no
C54 Fe2 P8 P9 85.31(17) no
P8 Fe2 C56 C55 -120.5(4) no
P9 Fe2 C56 C55 28.1(5) no
P10 Fe2 C56 C55 77.9(3) no
C58 Fe2 C55 C54 -38.0(3) no
C55 Fe2 P6 P7 154.96(19) no
P7 Fe2 P8 P9 -128.83(10) no
P10 Fe2 P8 P9 -37.91(8) no
C55 Fe2 P9 P10 84.36(19) no
P7 Fe2 C55 C54 -116.3(5) no
P8 Fe2 C55 C54 25.7(5) no
C56 Fe2 C55 C54 -118.3(5) no
C54 Fe2 P8 P7 -145.86(17) no
C55 Fe2 P8 P7 -163.0(3) no
P6 Fe2 C56 C55 130.1(3) no
P7 Fe2 C56 C55 -179.2(3) no
C54 Fe2 C57 C58 35.8(3) no
P7 Fe2 C55 C56 2.0(6) no
P8 Fe2 C55 C56 143.9(3) no
P9 Fe2 C55 C56 -164.3(3) no
C54 Fe2 C56 C55 -38.3(3) no
C56 Fe2 P6 P7 120.46(16) no
P6 Fe2 C55 C54 -179.8(3) no
P8 Fe2 P10 P9 38.39(8) no
C54 Fe2 P10 P9 -73.7(2) no
C55 Fe2 P10 P9 -109.24(19) no
P9 Fe2 C55 C54 77.4(3) no
P6 Fe2 C57 C58 -164.4(3) no
P7 Fe2 C57 C58 -112.5(3) no
P8 Fe2 C57 C58 -63.2(3) no
P10 Fe2 C57 C58 147.8(3) no
P9 Fe2 P7 P8 -38.29(8) no
P10 Fe2 P7 P8 -90.19(8) no
C54 Fe2 P7 P8 66.5(3) no
P8 Fe2 P6 P7 -38.73(8) no
P9 Fe2 P6 P7 -91.40(8) no
P10 Fe2 P6 P7 -129.39(10) no
P8 Fe2 P9 P10 -128.66(10) no
C54 Fe2 P9 P10 123.98(17) no
P10 Fe2 C54 C58 -179.6(3) no
C55 Fe2 C54 C58 -116.8(5) no
P6 Fe2 C58 C54 148.1(3) no
P7 Fe2 C58 C54 -163.4(3) no
P8 Fe2 C58 C54 -110.9(3) no
P9 Fe2 C58 C54 -60.6(4) no
C55 Fe2 C58 C54 39.3(3) no
C56 Fe2 C58 C54 83.1(4) no
C57 Fe2 C58 C54 121.1(5) no
P6 Fe2 C58 C57 26.9(5) no
P7 Fe2 C58 C57 75.5(3) no
P8 Fe2 C58 C57 128.0(3) no
P9 Fe2 C58 C57 178.3(2) no
C54 Fe2 C58 C57 -121.1(5) no
C57 Fe2 C56 C55 -119.7(5) no
C58 Fe2 C56 C55 -81.0(4) no
P6 Fe2 C56 C57 -110.3(3) no
P7 Fe2 C56 C57 -59.5(4) no
P8 Fe2 C56 C57 -0.8(7) no
P9 Fe2 C56 C57 147.8(3) no
C57 Fe2 P7 P6 -109.21(18) no
C58 Fe2 P7 P6 -147.67(19) no
P6 Fe2 P7 P8 -127.82(9) no
P6 Fe2 P9 P8 90.49(8) no
P7 Fe2 P9 P8 38.11(8) no
P10 Fe2 P9 P8 128.66(10) no
C54 Fe2 P9 P8 -107.37(17) no
C55 Fe2 P9 P8 -146.98(19) no
C56 Fe2 P9 P8 -165.7(3) no
C58 Fe2 P9 P8 -73.79(19) no
P6 Fe2 P9 P10 -38.17(8) no
P7 Fe2 P9 P10 -90.55(8) no
P7 Fe2 C57 C56 130.4(3) no
C57 Fe2 P6 P7 81.94(17) no
C58 Fe2 P6 P7 64.2(3) no
P7 Fe2 P6 P10 129.39(10) no
P8 Fe2 P6 P10 90.66(8) no
P9 Fe2 P6 P10 37.99(8) no
C55 Fe2 P6 P10 -75.65(19) no
C56 Fe2 P6 P10 -110.15(16) no
C57 Fe2 P6 P10 -148.67(17) no
C58 Fe2 P6 P10 -166.4(3) no
P9 Fe2 P10 P6 -128.53(10) no
C54 Fe2 P10 P6 157.8(2) no
C55 Fe2 P10 P6 122.23(19) no
C56 Fe2 P10 P6 83.06(19) no
P10 Fe2 C55 C56 -112.1(3) no
C54 Fe2 C55 C56 118.3(5) no
P8 Fe2 P7 P6 127.82(9) no
P9 Fe2 P7 P6 89.54(8) no
P10 Fe2 P7 P6 37.64(8) no
C54 Fe2 P7 P6 -165.7(3) no
C55 Fe2 P7 P6 -77.6(5) no
C56 Fe2 P7 P6 -76.2(2) no
P10 Fe2 C55 C63 -0.7(6) no
C54 Fe2 C55 C63 -130.3(7) no
C56 Fe2 C55 C63 111.4(7) no
C57 Fe2 C55 C63 148.1(7) no
C58 Fe2 C55 C63 -168.3(7) no
C57 Fe2 C54 C55 80.3(3) no
C55 Fe2 P7 P8 154.6(4) no
C56 Fe2 P7 P8 156.0(2) no
C57 Fe2 P7 P8 122.97(18) no
C58 Fe2 P7 P8 84.51(19) no
P6 Fe2 C57 C56 78.5(3) no
P8 Fe2 C57 C56 179.7(3) no
C56 Fe2 C54 C58 -79.1(4) no
P6 Fe2 P8 P7 38.73(8) no
P9 Fe2 P8 P7 128.83(10) no
P10 Fe2 P8 P7 90.92(8) no
P9 Fe2 C54 C59 22.1(6) no
P10 Fe2 C54 C59 71.6(6) no
C56 Fe2 P8 P7 -71.9(5) no
C57 Fe2 P8 P7 -72.5(2) no
C58 Fe2 P8 P7 -107.59(18) no
P6 Fe2 P8 P9 -90.10(8) no
C55 Fe2 C57 C58 79.9(3) no
C56 Fe2 C57 C58 117.1(5) no
C57 Fe2 P10 P6 63.0(3) no
C55 Fe2 P8 P9 68.1(3) no
C56 Fe2 P8 P9 159.3(5) no
C57 Fe2 P8 P9 158.7(2) no
C58 Fe2 P8 P9 123.59(18) no
C56 Fe2 C57 C67 -124.3(8) no
C56 Fe2 P10 P9 -148.42(19) no
P10 Fe2 C56 C57 -162.4(3) no
P7 Fe2 C54 C55 144.7(3) no
C54 Fe2 C56 C57 81.4(4) no
C55 Fe2 C56 C57 119.7(5) no
C58 Fe2 C56 C57 38.7(3) no
C56 Fe2 C54 C55 37.7(3) no
C57 Fe2 C54 C59 -145.2(6) no
C58 Fe2 C54 C55 116.8(5) no
P7 Fe2 C54 C58 27.9(5) no
P8 Fe2 C54 C58 77.8(3) no
P9 Fe2 C54 C58 130.8(3) no
P7 Fe2 P10 P9 90.77(9) no
P10 Fe2 C57 C56 30.7(5) no
C56 Fe2 P9 P10 65.7(3) no
C58 Fe2 P9 P10 157.56(19) no
C58 Fe2 C57 C56 -117.1(5) no
P8 Fe2 C54 C59 -31.0(6) no
P8 Fe2 C55 C63 -104.7(6) no
P7 Fe2 P10 P6 -37.75(8) no
P8 Fe2 P10 P6 -90.14(8) no
C56 Fe2 C54 C59 172.2(6) no
C55 Fe2 C57 C67 -161.6(7) no
C58 Fe2 C54 C59 -108.7(7) no
P6 Fe2 C55 C63 49.9(6) no
C57 Fe2 P10 P9 -168.5(3) no
P6 Fe2 P10 P9 128.53(10) no
P6 Fe2 C57 C67 -45.9(7) no
C54 Fe2 C57 C67 154.3(7) no
P10 Fe2 C54 C55 -62.8(3) no
C58 Fe2 C55 C56 80.3(4) no
C57 Fe2 C55 C56 36.7(3) no
C57 Fe2 C54 C58 -36.5(3) no
C55 Fe2 C57 C56 -37.3(4) no
P8 Fe2 C54 C55 -165.4(3) no
P9 Fe2 C54 C55 -112.4(3) no
C55 Fe2 C58 C57 -81.8(3) no
C56 Fe2 C58 C57 -38.0(3) no
P7 Fe2 C57 C67 6.1(6) no
P8 Fe2 C57 C67 55.3(7) no
P7 Fe2 C54 C59 -80.8(6) no
P7 Fe2 C55 C63 113.4(6) no
C54 Fe2 C57 C56 -81.4(4) no
P9 Fe2 C55 C63 -52.9(6) no
C55 Fe2 C54 C59 134.5(7) no
C58 Fe2 C57 C67 118.5(7) no
P10 Fe2 C57 C67 -93.6(6) no
Fe1 P1 P2 P3 -48.21(8) no
P5 P1 P2 P3 -0.93(13) no
P2 P1 P5 Fe1 -47.17(8) no
P2 P1 P5 P4 -0.71(13) no
P5 P1 P2 Fe1 47.28(8) no
Fe1 P1 P5 P4 46.46(8) no
Fe1 P2 P3 P4 -45.73(8) no
P1 P2 P3 P4 2.23(13) no
P1 P2 P3 Fe1 47.97(8) no
P2 P3 P4 Fe1 46.26(8) no
Fe1 P3 P4 P5 -48.97(8) no
P2 P3 P4 P5 -2.70(13) no
P3 P4 P5 P1 2.07(13) no
Fe1 P4 P5 P1 -46.67(8) no
P3 P4 P5 Fe1 48.74(8) no
Fe2 P6 P10 P9 -47.14(8) no
P7 P6 P10 P9 0.55(13) no
P10 P6 P7 P8 -0.37(13) no
P7 P6 P10 Fe2 47.70(8) no
P10 P6 P7 Fe2 -47.95(8) no
Fe2 P6 P7 P8 47.59(8) no
Fe2 P7 P8 P9 47.48(8) no
P6 P7 P8 Fe2 -47.45(8) no
P6 P7 P8 P9 0.03(12) no
P7 P8 P9 P10 0.31(13) no
P7 P8 P9 Fe2 -47.61(8) no
Fe2 P8 P9 P10 47.92(8) no
Fe2 P9 P10 P6 46.80(8) no
P8 P9 P10 P6 -0.52(13) no
P8 P9 P10 Fe2 -47.32(8) no
Fe1 C37 C41 C40 -62.1(4) no
C42 C37 C38 C46 2.4(11) no
C42 C37 C38 Fe1 135.4(6) no
C41 C37 C42 C44 157.5(5) no
C41 C37 C38 C46 168.9(6) no
C38 C37 C41 Fe1 59.4(4) no
C38 C37 C42 C43 84.3(7) no
C42 C37 C38 C39 -165.7(6) no
Fe1 C37 C42 C45 -53.6(7) no
C41 C37 C42 C43 -80.9(6) no
Fe1 C37 C42 C44 71.1(7) no
C42 C37 C41 C40 166.4(5) no
Fe1 C37 C42 C43 -167.3(4) no
C41 C37 C42 C45 32.9(7) no
C38 C37 C42 C44 -37.4(9) no
C38 C37 C42 C45 -162.0(6) no
C42 C37 C41 Fe1 -131.5(5) no
Fe1 C37 C38 C46 -133.0(6) no
C38 C37 C41 C40 -2.7(6) no
C41 C37 C38 C39 0.8(6) no
C41 C37 C38 Fe1 -58.1(4) no
Fe1 C37 C38 C39 58.9(4) no
C46 C38 C39 Fe1 129.5(5) no
C37 C38 C46 C48 61.4(8) no
C37 C38 C46 C49 -178.2(6) no
C37 C38 C39 C40 1.3(6) no
Fe1 C38 C46 C48 -44.1(8) no
Fe1 C38 C39 C40 62.0(4) no
Fe1 C38 C46 C47 -166.1(5) no
C46 C38 C39 C40 -168.6(5) no
C39 C38 C46 C47 106.0(6) no
Fe1 C38 C46 C49 76.3(7) no
C37 C38 C46 C47 -60.7(8) no
C37 C38 C39 Fe1 -60.7(4) no
C39 C38 C46 C48 -132.0(6) no
C39 C38 C46 C49 -11.6(7) no
C38 C39 C40 Fe1 -62.6(4) no
Fe1 C39 C40 C50 -133.1(6) no
C38 C39 C40 C41 -2.9(6) no
C38 C39 C40 C50 164.3(5) no
Fe1 C39 C40 C41 59.7(4) no
Fe1 C40 C50 C53 -170.9(5) no
Fe1 C40 C41 C37 62.5(4) no
C39 C40 C41 Fe1 -59.0(4) no
C41 C40 C50 C53 91.8(7) no
Fe1 C40 C50 C52 71.3(8) no
C41 C40 C50 C51 -150.9(6) no
C41 C40 C50 C52 -26.1(8) no
C50 C40 C41 C37 -164.1(5) no
Fe1 C40 C50 C51 -53.6(8) no
C39 C40 C50 C53 -73.1(7) no
C39 C40 C50 C51 44.2(8) no
C39 C40 C50 C52 169.1(5) no
C50 C40 C41 Fe1 133.4(5) no
C39 C40 C41 C37 3.4(6) no
C55 C54 C59 C62 45.0(9) no
C55 C54 C59 C61 -79.0(8) no
Fe2 C54 C59 C62 -65.0(7) no
C55 C54 C59 C60 166.3(6) no
Fe2 C54 C59 C61 171.1(5) no
C58 C54 C59 C61 83.7(6) no
C59 C54 C55 Fe2 -136.9(7) no
C59 C54 C55 C56 164.4(6) no
C58 C54 C55 Fe2 58.9(4) no
C58 C54 C59 C62 -152.4(5) no
Fe2 C54 C59 C60 56.3(7) no
C55 C54 C58 C57 1.8(6) no
C59 C54 C58 Fe2 132.7(5) no
C59 C54 C58 C57 -165.4(5) no
Fe2 C54 C55 C63 131.3(6) no
Fe2 C54 C58 C57 61.9(4) no
C58 C54 C55 C56 0.1(6) no
C59 C54 C55 C63 -5.6(11) no
C58 C54 C59 C60 -31.1(7) no
Fe2 C54 C55 C56 -58.7(4) no
C58 C54 C55 C63 -169.8(6) no
C55 C54 C58 Fe2 -60.0(4) no
C54 C55 C56 Fe2 59.8(4) no
Fe2 C55 C56 C57 -61.9(4) no
C54 C55 C56 C57 -2.1(6) no
C56 C55 C63 C65 134.4(6) no
C56 C55 C63 C66 14.7(7) no
C54 C55 C63 C65 -56.8(8) no
C54 C55 C63 C66 -176.4(6) no
C56 C55 C63 C64 -103.1(6) no
Fe2 C55 C63 C65 46.6(8) no
Fe2 C55 C63 C66 -73.1(7) no
C63 C55 C56 Fe2 -128.7(5) no
Fe2 C55 C63 C64 169.2(5) no
C54 C55 C63 C64 65.8(8) no
C63 C55 C56 C57 169.4(5) no
C55 C56 C57 C58 3.1(6) no
Fe2 C56 C57 C58 -58.8(4) no
Fe2 C56 C57 C67 134.1(6) no
C55 C56 C57 Fe2 61.8(4) no
C55 C56 C57 C67 -164.1(5) no
C58 C57 C67 C70 -87.5(7) no
Fe2 C57 C58 C54 -62.4(4) no
C56 C57 C58 Fe2 59.4(4) no
C56 C57 C58 C54 -3.1(6) no
C67 C57 C58 Fe2 -132.9(5) no
C67 C57 C58 C54 164.6(5) no
Fe2 C57 C67 C68 58.7(8) no
Fe2 C57 C67 C69 -66.2(8) no
Fe2 C57 C67 C70 177.6(5) no
C56 C57 C67 C68 -41.6(8) no
C56 C57 C67 C69 -166.5(6) no
C56 C57 C67 C70 77.3(7) no
C58 C57 C67 C68 153.6(6) no
C58 C57 C67 C69 28.7(8) no
Hg1 C1 C2 Hg2 4.1(7) no
Hg1 C1 C2 C3 -175.2(5) no
C6 C1 C2 Hg2 -176.7(5) no
C6 C1 C2 C3 4.0(9) no
Hg1 C1 C6 F4 0.6(8) no
Hg1 C1 C6 C5 179.1(5) no
C2 C1 C6 F4 -178.5(5) no
C2 C1 C6 C5 -0.1(10) no
Hg2 C2 C3 F1 -3.7(8) no
Hg2 C2 C3 C4 174.0(5) no
C1 C2 C3 F1 175.7(5) no
C1 C2 C3 C4 -6.7(10) no
F1 C3 C4 F2 0.4(9) no
F1 C3 C4 C5 -177.2(6) no
C2 C3 C4 F2 -177.3(6) no
C2 C3 C4 C5 5.1(10) no
F2 C4 C5 F3 0.9(10) no
F2 C4 C5 C6 -178.5(6) no
C3 C4 C5 F3 178.5(6) no
C3 C4 C5 C6 -0.9(10) no
F3 C5 C6 F4 -2.4(10) no
F3 C5 C6 C1 179.1(6) no
C4 C5 C6 F4 177.0(6) no
C4 C5 C6 C1 -1.5(11) no
Hg2 C7 C8 Hg3 3.8(8) no
Hg2 C7 C8 C9 -173.0(5) no
C12 C7 C8 Hg3 178.9(5) no
C12 C7 C8 C9 2.0(10) no
Hg2 C7 C12 F8 -3.7(9) no
Hg2 C7 C12 C11 173.7(6) no
C8 C7 C12 F8 -179.0(6) no
C8 C7 C12 C11 -1.6(11) no
Hg3 C8 C9 F5 -1.2(10) no
Hg3 C8 C9 C10 -178.1(6) no
C7 C8 C9 F5 175.8(6) no
C7 C8 C9 C10 -1.2(11) no
F5 C9 C10 F6 0.9(11) no
F5 C9 C10 C11 -177.3(7) no
C8 C9 C10 F6 178.1(7) no
C8 C9 C10 C11 -0.2(11) no
F6 C10 C11 F7 0.5(11) no
F6 C10 C11 C12 -177.6(7) no
C9 C10 C11 F7 178.8(6) no
C9 C10 C11 C12 0.6(11) no
F7 C11 C12 F8 -0.4(11) no
F7 C11 C12 C7 -177.9(6) no
C10 C11 C12 F8 177.7(7) no
C10 C11 C12 C7 0.2(12) no
Hg3 C13 C14 Hg1 -4.2(8) no
Hg3 C13 C14 C15 179.8(5) no
C18 C13 C14 Hg1 174.8(5) no
C18 C13 C14 C15 -1.2(9) no
Hg3 C13 C18 F12 -2.3(8) no
Hg3 C13 C18 C17 178.7(5) no
C14 C13 C18 F12 178.8(5) no
C14 C13 C18 C17 -0.3(10) no
Hg1 C14 C15 F9 4.5(8) no
Hg1 C14 C15 C16 -174.3(5) no
C13 C14 C15 F9 -179.4(5) no
C13 C14 C15 C16 1.9(10) no
F9 C15 C16 F10 0.8(9) no
F9 C15 C16 C17 -179.7(6) no
C14 C15 C16 F10 179.6(6) no
C14 C15 C16 C17 -0.9(10) no
F10 C16 C17 F11 -1.4(10) no
F10 C16 C17 C18 178.9(6) no
C15 C16 C17 F11 179.1(6) no
C15 C16 C17 C18 -0.6(10) no
F11 C17 C18 F12 2.5(10) no
F11 C17 C18 C13 -178.5(6) no
C16 C17 C18 F12 -177.8(6) no
C16 C17 C18 C13 1.2(11) no
Hg4 C19 C20 Hg5 -6.0(8) no
Hg4 C19 C20 C21 175.8(5) no
C24 C19 C20 Hg5 177.6(5) no
C24 C19 C20 C21 -0.7(9) no
Hg4 C19 C24 F16 1.2(8) no
Hg4 C19 C24 C23 -178.0(5) no
C20 C19 C24 F16 177.8(6) no
C20 C19 C24 C23 -1.5(10) no
Hg5 C20 C21 F13 5.6(9) no
Hg5 C20 C21 C22 -175.9(6) no
C19 C20 C21 F13 -176.1(6) no
C19 C20 C21 C22 2.5(11) no
F13 C21 C22 F14 -2.1(11) no
F13 C21 C22 C23 176.7(6) no
C20 C21 C22 F14 179.3(7) no
C20 C21 C22 C23 -2.0(11) no
F14 C22 C23 F15 1.0(10) no
F14 C22 C23 C24 178.5(6) no
C21 C22 C23 F15 -177.8(6) no
C21 C22 C23 C24 -0.3(11) no
F15 C23 C24 F16 0.2(9) no
F15 C23 C24 C19 179.5(6) no
C22 C23 C24 F16 -177.3(6) no
C22 C23 C24 C19 2.0(10) no
Hg5 C25 C26 Hg6 -4.5(8) no
Hg5 C25 C26 C27 176.6(5) no
C30 C25 C26 Hg6 177.6(5) no
C30 C25 C26 C27 -1.3(10) no
Hg5 C25 C30 F20 1.3(9) no
Hg5 C25 C30 C29 -177.4(6) no
C26 C25 C30 F20 179.2(6) no
C26 C25 C30 C29 0.5(11) no
Hg6 C26 C27 F17 3.7(8) no
Hg6 C26 C27 C28 -176.6(5) no
C25 C26 C27 F17 -177.3(6) no
C25 C26 C27 C28 2.4(10) no
F17 C27 C28 F18 -2.7(10) no
F17 C27 C28 C29 177.0(6) no
C26 C27 C28 F18 177.6(6) no
C26 C27 C28 C29 -2.7(11) no
F18 C28 C29 F19 -1.1(11) no
F18 C28 C29 C30 -178.4(7) no
C27 C28 C29 F19 179.2(7) no
C27 C28 C29 C30 1.9(11) no
F19 C29 C30 F20 3.2(11) no
F19 C29 C30 C25 -178.1(7) no
C28 C29 C30 F20 -179.6(7) no
C28 C29 C30 C25 -0.8(12) no
Hg6 C31 C32 Hg4 4.1(7) no
Hg6 C31 C32 C33 179.6(5) no
C36 C31 C32 Hg4 -175.4(5) no
C36 C31 C32 C33 0.1(10) no
Hg6 C31 C36 F24 1.1(9) no
Hg6 C31 C36 C35 -179.0(6) no
C32 C31 C36 F24 -179.4(6) no
C32 C31 C36 C35 0.6(11) no
Hg4 C32 C33 F21 -3.6(9) no
Hg4 C32 C33 C34 175.3(6) no
C31 C32 C33 F21 -179.1(6) no
C31 C32 C33 C34 -0.2(11) no
F21 C33 C34 F22 1.5(11) no
F21 C33 C34 C35 178.5(7) no
C32 C33 C34 F22 -177.4(6) no
C32 C33 C34 C35 -0.4(12) no
F22 C34 C35 F23 -3.2(11) no
F22 C34 C35 C36 178.1(7) no
C33 C34 C35 F23 179.8(7) no
C33 C34 C35 C36 1.1(11) no
F23 C35 C36 F24 0.1(11) no
F23 C35 C36 C31 -179.9(7) no
C34 C35 C36 F24 178.8(7) no
C34 C35 C36 C31 -1.2(12) no
